data_7032262
loop_
_publ_author_name
'Li, Yun-Wu'
'Li, Da-Cheng'
'Xu, Jian'
'Hao, Hong-Guo'
'Wang, Su-Na'
'Dou, Jian-Min'
'Hu, Tong-Liang'
'Bu, Xian-He'

_publ_section_title
;
 Structural modulation in two Cu(II)-based MOFs by synergistic assembly
 involving the mixed-ligand synthetic strategy and the solvent effect.
;
_journal_issue 42
_journal_name_full 'Dalton transactions (Cambridge, England : 2003)'
_journal_page_first 15708
_journal_page_last 15712
_journal_paper_doi 10.1039/c4dt02321h
_journal_volume 43
_journal_year 2014
_chemical_formula_sum 'C168 H104 Cu16 N16 O62'
_chemical_formula_weight 4355.31
_chemical_name_systematic
; 
 ? 
;
_space_group_IT_number 2
_symmetry_cell_setting triclinic
_symmetry_space_group_name_Hall '-P 1'
_symmetry_space_group_name_H-M 'P -1'
_atom_sites_solution_hydrogens geom
_atom_sites_solution_primary direct
_atom_sites_solution_secondary difmap
_audit_creation_method SHELXL-97
_cell_angle_alpha 72.72(3)
_cell_angle_beta 75.60(3)
_cell_angle_gamma 82.82(3)
_cell_formula_units_Z 2
_cell_length_a 16.195(3)
_cell_length_b 23.027(5)
_cell_length_c 23.751(5)
_cell_measurement_reflns_used 28674
_cell_measurement_temperature 298(2)
_cell_measurement_theta_max 25
_cell_measurement_theta_min 3.01
_cell_volume 8179(3)
_computing_molecular_graphics 'Bruker SHELXTL'
_computing_publication_material 'Bruker SHELXTL'
_computing_structure_refinement 'SHELXL-97 (Sheldrick, 1997)'
_computing_structure_solution 'SHELXS-97 (Sheldrick, 1990)'
_diffrn_ambient_temperature 298(2)
_diffrn_measured_fraction_theta_full 0.995
_diffrn_measured_fraction_theta_max 0.995
_diffrn_measurement_device_type 'Rigaku SCX-mini'
_diffrn_radiation_monochromator graphite
_diffrn_radiation_source 'fine-focus sealed tube'
_diffrn_radiation_type MoK\a
_diffrn_radiation_wavelength 0.71073
_diffrn_reflns_av_R_equivalents 0.0930
_diffrn_reflns_av_unetI/netI 0.1244
_diffrn_reflns_limit_h_max 19
_diffrn_reflns_limit_h_min -19
_diffrn_reflns_limit_k_max 27
_diffrn_reflns_limit_k_min -27
_diffrn_reflns_limit_l_max 28
_diffrn_reflns_limit_l_min -28
_diffrn_reflns_number 69223
_diffrn_reflns_theta_full 25.00
_diffrn_reflns_theta_max 25.00
_diffrn_reflns_theta_min 3.01
_exptl_absorpt_coefficient_mu 2.132
_exptl_absorpt_correction_T_max 0.7002
_exptl_absorpt_correction_T_min 0.6512
_exptl_absorpt_correction_type multi-scan
_exptl_crystal_colour blue
_exptl_crystal_density_diffrn 1.776
_exptl_crystal_density_method 'not measured'
_exptl_crystal_description block
_exptl_crystal_F_000 4408
_exptl_crystal_size_max 0.22
_exptl_crystal_size_mid 0.20
_exptl_crystal_size_min 0.18
_refine_diff_density_max 1.309
_refine_diff_density_min -0.825
_refine_diff_density_rms 0.121
_refine_ls_extinction_method none
_refine_ls_goodness_of_fit_ref 1.071
_refine_ls_hydrogen_treatment constr
_refine_ls_matrix_type full
_refine_ls_number_parameters 2359
_refine_ls_number_reflns 28674
_refine_ls_number_restraints 48
_refine_ls_restrained_S_all 1.076
_refine_ls_R_factor_all 0.1541
_refine_ls_R_factor_gt 0.0808
_refine_ls_shift/su_max 0.001
_refine_ls_shift/su_mean 0.000
_refine_ls_structure_factor_coef Fsqd
_refine_ls_weighting_details 'calc w=1/[\s^2^(Fo^2^)+(0.0516P)^2^+17.6180P] where P=(Fo^2^+2Fc^2^)/3'
_refine_ls_weighting_scheme calc
_refine_ls_wR_factor_gt 0.1433
_refine_ls_wR_factor_ref 0.1677
_reflns_number_gt 16514
_reflns_number_total 28674
_reflns_threshold_expression >2sigma(I)
_cod_data_source_file c4dt02321h2.cif
_cod_data_source_block 2
_cod_depositor_comments
;
The following automatic conversions were performed:

'_symmetry_cell_setting' value 'Triclinic' changed to 'triclinic'
according to
/usr/data/users/saulius/crontab/automatic-downloads/rss-feeds/RSC/lib/dictionaries/cif_core.dic
dictionary named 'cif_core.dic' version 2.4.2 from 2011-04-26.

Automatic conversion script
Id: cif_fix_values 2281 2013-09-26 08:29:07Z andrius 

 Adding full bibliography for 7032261--7032262.cif.
;
_cod_original_sg_symbol_H-M P-1
_cod_database_code 7032262

loop_
_symmetry_equiv_pos_as_xyz
'x, y, z'
'-x, -y, -z'

loop_
_atom_site_label
_atom_site_type_symbol
_atom_site_fract_x
_atom_site_fract_y
_atom_site_fract_z
_atom_site_U_iso_or_equiv
_atom_site_adp_type
_atom_site_occupancy
_atom_site_symmetry_multiplicity
_atom_site_calc_flag
_atom_site_refinement_flags
Cu1 Cu -0.02601(7) 0.54943(5) 0.03210(4) 0.0224(3) Uani 1 1 d .
Cu2 Cu 0.13426(7) 0.51958(5) 0.20140(5) 0.0277(3) Uani 1 1 d .
Cu3 Cu -0.06351(7) 0.39174(5) 0.09828(4) 0.0240(3) Uani 1 1 d .
Cu4 Cu 0.12693(7) 0.38121(5) 0.17863(5) 0.0282(3) Uani 1 1 d .
Cu5 Cu 0.12781(7) 0.37805(5) 0.30562(5) 0.0257(3) Uani 1 1 d .
Cu6 Cu -0.12063(7) 0.76079(5) -0.28263(4) 0.0263(3) Uani 1 1 d .
Cu7 Cu 0.26091(7) 0.20902(4) 0.45966(4) 0.0220(3) Uani 1 1 d .
Cu8 Cu 0.16624(7) 1.16548(4) -0.40406(4) 0.0224(3) Uani 1 1 d .
Cu9 Cu 0.21276(7) 0.30878(4) 0.52097(4) 0.0222(3) Uani 1 1 d .
Cu10 Cu 0.31416(7) 0.36361(4) 0.39195(4) 0.0232(3) Uani 1 1 d .
Cu11 Cu 0.34050(7) 0.13539(4) 0.67805(4) 0.0220(3) Uani 1 1 d .
Cu12 Cu 0.40726(7) 0.25946(4) 0.71199(4) 0.0230(3) Uani 1 1 d .
Cu13 Cu 0.40881(7) 0.12511(4) 0.80860(4) 0.0220(3) Uani 1 1 d .
Cu14 Cu 0.34500(7) 0.00055(4) 0.77426(4) 0.0238(3) Uani 1 1 d .
Cu15 Cu 0.57989(7) 0.09255(4) 0.89417(4) 0.0216(3) Uani 1 1 d .
Cu16 Cu 0.47802(7) 0.04969(4) 1.03014(4) 0.0216(3) Uani 1 1 d .
O1 O 0.0108(4) 0.4603(2) 0.0493(2) 0.0229(14) Uani 1 1 d .
O2 O 0.0986(4) 0.3266(2) 0.2588(2) 0.0239(14) Uani 1 1 d .
O3 O 0.1603(4) 0.4325(2) 0.2247(2) 0.0264(14) Uani 1 1 d .
O4 O 0.2344(3) 0.2989(2) 0.4383(2) 0.0215(14) Uani 1 1 d .
O5 O 0.2512(3) 0.2217(2) 0.5388(2) 0.0191(13) Uani 1 1 d .
O6 O 0.2818(4) 0.0731(2) 0.7409(2) 0.0298(15) Uani 1 1 d .
O7 O 0.4691(4) 0.1854(2) 0.7444(2) 0.0284(15) Uani 1 1 d .
O8 O 0.4926(3) 0.0384(2) 0.9494(2) 0.0200(13) Uani 1 1 d .
O9 O 0.1275(4) 0.5658(3) 0.0063(3) 0.0279(15) Uani 1 1 d .
O10 O 0.1675(4) 0.5580(3) -0.0879(3) 0.0337(16) Uani 1 1 d .
O11 O 0.1551(4) 0.4420(3) 0.1005(2) 0.0317(16) Uani 1 1 d .
O12 O 0.2095(4) 0.5169(3) 0.1202(3) 0.0308(15) Uani 1 1 d .
O13 O 0.1304(4) 0.5280(3) 0.2830(3) 0.0364(17) Uani 1 1 d .
O14 O 0.0826(4) 0.4409(3) 0.3482(3) 0.0354(16) Uani 1 1 d .
O15 O 0.2222(4) 0.4260(2) 0.4011(2) 0.0288(15) Uani 1 1 d .
O16 O 0.1583(4) 0.3903(3) 0.4981(2) 0.0294(15) Uani 1 1 d .
O17 O -0.0308(4) 0.6671(3) -0.0837(3) 0.0340(16) Uani 1 1 d .
O18 O -0.0921(4) 0.6291(3) 0.0148(2) 0.0328(16) Uani 1 1 d .
O19 O -0.1727(4) 0.6816(3) -0.1360(3) 0.0327(16) Uani 1 1 d .
O20 O -0.1236(4) 0.7696(3) -0.2006(3) 0.0378(17) Uani 1 1 d .
O21 O 0.3237(4) 0.3931(3) 0.2086(3) 0.0429(18) Uani 1 1 d .
O22 O 0.2652(4) 0.3633(2) 0.3075(2) 0.0260(14) Uani 1 1 d .
O23 O 0.2515(4) 0.2479(3) 0.2859(2) 0.0300(15) Uani 1 1 d .
O24 O 0.2610(4) 0.2025(3) 0.3808(2) 0.0324(16) Uani 1 1 d .
O25 O 0.0415(4) 0.2430(2) 0.3625(3) 0.0288(15) Uani 1 1 d .
O26 O 0.0946(4) 0.3176(2) 0.3840(2) 0.0270(15) Uani 1 1 d .
O27 O 0.1091(4) 0.1996(3) 0.4850(3) 0.0288(15) Uani 1 1 d .
O28 O 0.0670(4) 0.2224(3) 0.5733(2) 0.0314(15) Uani 1 1 d .
O29 O 0.1949(4) 1.3141(3) -0.3986(3) 0.0349(16) Uani 1 1 d .
O30 O 0.1699(4) 1.2176(3) -0.3411(3) 0.0375(17) Uani 1 1 d .
O31 O 0.2993(4) 1.1972(3) -0.2776(3) 0.0318(15) Uani 1 1 d .
O32 O 0.1960(4) 1.1504(3) -0.2002(3) 0.0498(19) Uani 1 1 d .
O33 O 0.3098(4) 0.1266(2) 0.4851(2) 0.0324(16) Uani 1 1 d .
O34 O 0.2495(4) 0.0965(3) 0.5842(3) 0.0331(16) Uani 1 1 d .
O35 O 0.3950(4) 0.0771(3) 0.6324(2) 0.0309(15) Uani 1 1 d .
O36 O 0.3692(4) -0.0157(3) 0.6946(3) 0.0366(17) Uani 1 1 d .
O37 O 0.2866(4) 0.0076(3) 0.8565(2) 0.0267(14) Uani 1 1 d .
O38 O 0.3593(4) 0.0660(2) 0.8848(2) 0.0243(14) Uani 1 1 d .
O39 O 0.3692(4) -0.0523(2) 0.9830(3) 0.0262(14) Uani 1 1 d .
O40 O 0.3229(4) -0.0388(3) 1.0752(3) 0.0373(17) Uani 1 1 d .
O41 O 0.3897(4) 0.2772(3) 0.7906(3) 0.0382(17) Uani 1 1 d .
O42 O 0.3572(4) 0.1843(3) 0.8529(3) 0.0338(16) Uani 1 1 d .
O43 O 0.4991(4) 0.1625(3) 0.9048(3) 0.0345(16) Uani 1 1 d .
O44 O 0.4338(4) 0.1325(2) 1.0032(2) 0.0317(16) Uani 1 1 d .
O45 O 0.4124(4) 0.3113(3) 0.4121(2) 0.0317(16) Uani 1 1 d .
O46 O 0.3695(4) 0.3172(2) 0.5074(2) 0.0238(14) Uani 1 1 d .
O47 O 0.3845(4) 0.1964(2) 0.6021(2) 0.0248(14) Uani 1 1 d .
O48 O 0.4622(4) 0.2540(2) 0.6291(2) 0.0252(14) Uani 1 1 d .
O49 O 0.4531(4) 0.0610(2) 0.7679(2) 0.0285(14) Uani 1 1 d .
O50 O 0.5537(5) 0.1064(3) 0.6877(3) 0.054(2) Uani 1 1 d .
O51 O 0.5835(4) 0.0394(3) 0.8324(2) 0.0346(16) Uani 1 1 d .
O52 O 0.5455(4) -0.0544(2) 0.8889(2) 0.0329(16) Uani 1 1 d .
O53 O -0.0208(4) 0.5544(3) 0.1098(2) 0.0318(16) Uani 1 1 d .
O54 O 0.0027(4) 0.5069(3) 0.2020(3) 0.0318(15) Uani 1 1 d .
O55 O -0.0121(4) 0.3924(3) 0.1796(2) 0.0309(15) Uani 1 1 d .
O56 O -0.0658(4) 0.3594(3) 0.2792(3) 0.050(2) Uani 1 1 d .
N1 N -0.1244(5) -0.1506(3) 0.6840(3) 0.0300(19) Uani 1 1 d .
N2 N -0.1243(5) -0.0646(3) 0.6130(3) 0.038(2) Uani 1 1 d .
N3 N -0.1640(5) 0.2372(3) 0.2218(3) 0.034(2) Uani 1 1 d .
N4 N -0.1328(4) 0.3200(3) 0.1477(3) 0.0276(18) Uani 1 1 d .
N5 N 0.0892(5) 1.1047(3) -0.3450(3) 0.0297(18) Uani 1 1 d .
N6 N 0.0531(5) 1.0258(3) -0.2663(3) 0.036(2) Uani 1 1 d .
N7 N 0.1171(5) 0.6976(3) 0.1042(3) 0.036(2) Uani 1 1 d .
N8 N 0.1271(5) 0.6079(3) 0.1695(3) 0.0299(19) Uani 1 1 d .
N9 N 0.3673(5) 0.3442(3) 0.6771(3) 0.0273(19) Uani 1 1 d .
N10 N 0.3483(5) 0.4320(3) 0.6125(3) 0.0289(19) Uani 1 1 d .
N11 N 0.3053(5) 0.7676(3) 0.2432(3) 0.0304(19) Uani 1 1 d .
N12 N 0.3418(4) 0.8477(3) 0.1662(3) 0.0263(18) Uani 1 1 d .
N13 N 0.3862(5) 0.4321(3) 0.3402(3) 0.0282(18) Uani 1 1 d .
N14 N 0.4159(5) 0.5159(3) 0.2666(3) 0.0316(19) Uani 1 1 d .
N15 N 0.4005(5) 0.8291(3) -0.1223(3) 0.033(2) Uani 1 1 d .
N16 N 0.3826(5) 0.9162(3) -0.1897(3) 0.0244(18) Uani 1 1 d .
C1 C 0.1801(6) 0.5499(4) -0.0349(4) 0.029(2) Uani 1 1 d .
C2 C 0.2654(5) 0.5204(4) -0.0255(4) 0.026(2) Uani 1 1 d .
C3 C 0.3338(7) 0.5241(5) -0.0759(5) 0.050(3) Uani 1 1 d .
H3 H 0.3271 0.5453 -0.1146 0.059 Uiso 1 1 calc R
C4 C 0.4127(7) 0.4950(5) -0.0666(5) 0.057(3) Uani 1 1 d .
H4 H 0.4590 0.4966 -0.0992 0.068 Uiso 1 1 calc R
C5 C 0.4213(7) 0.4645(5) -0.0099(5) 0.056(3) Uani 1 1 d .
H5 H 0.4739 0.4451 -0.0047 0.067 Uiso 1 1 calc R
C6 C 0.3560(6) 0.4610(5) 0.0399(5) 0.042(3) Uani 1 1 d .
H6 H 0.3642 0.4400 0.0783 0.050 Uiso 1 1 calc R
C7 C 0.2760(6) 0.4896(4) 0.0320(4) 0.028(2) Uani 1 1 d .
C8 C 0.2081(6) 0.4834(4) 0.0876(4) 0.026(2) Uani 1 1 d .
C9 C -0.0420(6) 0.5196(4) 0.1633(4) 0.026(2) Uani 1 1 d .
C10 C -0.1311(6) 0.4969(4) 0.1838(4) 0.028(2) Uani 1 1 d .
C11 C -0.2016(6) 0.5354(4) 0.1693(4) 0.034(2) Uani 1 1 d .
H11 H -0.1935 0.5748 0.1442 0.040 Uiso 1 1 calc R
C12 C -0.2828(6) 0.5148(4) 0.1924(4) 0.039(3) Uani 1 1 d .
H12 H -0.3294 0.5407 0.1834 0.047 Uiso 1 1 calc R
C13 C -0.2961(7) 0.4550(5) 0.2296(5) 0.052(3) Uani 1 1 d .
H13 H -0.3511 0.4415 0.2454 0.062 Uiso 1 1 calc R
C14 C -0.2262(6) 0.4163(4) 0.2424(4) 0.042(3) Uani 1 1 d .
H14 H -0.2343 0.3765 0.2664 0.050 Uiso 1 1 calc R
C15 C -0.1429(6) 0.4371(4) 0.2190(4) 0.029(2) Uani 1 1 d .
C16 C -0.0683(6) 0.3931(4) 0.2276(4) 0.029(2) Uani 1 1 d .
C17 C -0.0842(6) 0.6694(4) -0.0366(4) 0.024(2) Uani 1 1 d .
C18 C -0.1385(5) 0.7264(4) -0.0404(4) 0.023(2) Uani 1 1 d .
C19 C -0.1567(6) 0.7529(4) 0.0075(4) 0.036(2) Uani 1 1 d .
H19 H -0.1430 0.7312 0.0441 0.043 Uiso 1 1 calc R
C20 C -0.1941(6) 0.8097(4) 0.0016(4) 0.041(3) Uani 1 1 d .
H20 H -0.2040 0.8265 0.0339 0.050 Uiso 1 1 calc R
C21 C -0.2182(7) 0.8438(4) -0.0519(5) 0.045(3) Uani 1 1 d .
H21 H -0.2453 0.8824 -0.0551 0.054 Uiso 1 1 calc R
C22 C -0.2005(6) 0.8184(4) -0.1002(4) 0.034(2) Uani 1 1 d .
H22 H -0.2151 0.8407 -0.1363 0.040 Uiso 1 1 calc R
C23 C -0.1619(5) 0.7610(4) -0.0958(3) 0.021(2) Uani 1 1 d .
C24 C -0.1510(6) 0.7354(4) -0.1485(4) 0.025(2) Uani 1 1 d .
C25 C 0.1046(6) 0.4946(4) 0.3355(4) 0.024(2) Uani 1 1 d .
C26 C 0.0943(5) 0.5219(4) 0.3871(4) 0.025(2) Uani 1 1 d .
C27 C 0.0546(5) 0.5805(4) 0.3820(4) 0.029(2) Uani 1 1 d .
H27 H 0.0383 0.6021 0.3463 0.035 Uiso 1 1 calc R
C28 C 0.0396(6) 0.6064(4) 0.4293(4) 0.035(2) Uani 1 1 d .
H28 H 0.0133 0.6452 0.4255 0.042 Uiso 1 1 calc R
C29 C 0.0635(6) 0.5746(4) 0.4821(5) 0.042(3) Uani 1 1 d .
H29 H 0.0540 0.5923 0.5137 0.051 Uiso 1 1 calc R
C30 C 0.1013(6) 0.5170(4) 0.4886(4) 0.031(2) Uani 1 1 d .
H30 H 0.1169 0.4958 0.5247 0.037 Uiso 1 1 calc R
C31 C 0.1164(5) 0.4901(3) 0.4410(4) 0.021(2) Uani 1 1 d .
C32 C 0.1699(5) 0.4292(4) 0.4485(4) 0.023(2) Uani 1 1 d .
C33 C 0.0418(5) 0.2778(4) 0.3945(4) 0.022(2) Uani 1 1 d .
C34 C -0.0350(6) 0.2750(4) 0.4476(4) 0.024(2) Uani 1 1 d .
C35 C -0.1110(6) 0.2996(4) 0.4341(4) 0.040(3) Uani 1 1 d .
H35 H -0.1153 0.3149 0.3940 0.047 Uiso 1 1 calc R
C36 C -0.1823(6) 0.3017(5) 0.4805(5) 0.048(3) Uani 1 1 d .
H36 H -0.2339 0.3198 0.4717 0.058 Uiso 1 1 calc R
C37 C -0.1757(6) 0.2769(5) 0.5400(4) 0.044(3) Uani 1 1 d .
H37 H -0.2236 0.2763 0.5713 0.053 Uiso 1 1 calc R
C38 C -0.0994(6) 0.2533(4) 0.5523(4) 0.038(3) Uani 1 1 d .
H38 H -0.0953 0.2382 0.5925 0.045 Uiso 1 1 calc R
C39 C -0.0271(6) 0.2509(4) 0.5071(4) 0.025(2) Uani 1 1 d .
C40 C 0.0556(6) 0.2218(4) 0.5217(4) 0.023(2) Uani 1 1 d .
C41 C 0.2891(6) 0.2353(4) 0.3272(4) 0.026(2) Uani 1 1 d .
C42 C 0.3799(6) 0.2560(4) 0.3110(3) 0.024(2) Uani 1 1 d .
C43 C 0.4461(6) 0.2170(4) 0.3289(4) 0.037(3) Uani 1 1 d .
H43 H 0.4347 0.1785 0.3551 0.044 Uiso 1 1 calc R
C44 C 0.5289(8) 0.2345(6) 0.3083(5) 0.057(3) Uani 1 1 d .
H44 H 0.5730 0.2077 0.3206 0.069 Uiso 1 1 calc R
C45 C 0.5471(7) 0.2921(6) 0.2690(5) 0.058(3) Uani 1 1 d .
H45 H 0.6033 0.3034 0.2537 0.070 Uiso 1 1 calc R
C46 C 0.4803(7) 0.3322(5) 0.2533(4) 0.048(3) Uani 1 1 d .
H46 H 0.4921 0.3714 0.2287 0.058 Uiso 1 1 calc R
C47 C 0.3961(6) 0.3157(4) 0.2730(4) 0.030(2) Uani 1 1 d .
C48 C 0.3230(6) 0.3602(4) 0.2610(4) 0.028(2) Uani 1 1 d .
C49 C 0.1778(5) 1.2726(4) -0.3486(4) 0.023(2) Uani 1 1 d .
C50 C 0.1637(5) 1.2953(4) -0.2931(4) 0.024(2) Uani 1 1 d .
C51 C 0.1244(6) 1.3516(4) -0.2933(4) 0.040(3) Uani 1 1 d .
H51 H 0.1142 1.3777 -0.3295 0.049 Uiso 1 1 calc R
C52 C 0.0995(6) 1.3706(5) -0.2412(5) 0.052(3) Uani 1 1 d .
H52 H 0.0726 1.4089 -0.2421 0.063 Uiso 1 1 calc R
C53 C 0.1154(7) 1.3314(5) -0.1872(5) 0.054(3) Uani 1 1 d .
H53 H 0.0991 1.3434 -0.1518 0.065 Uiso 1 1 calc R
C54 C 0.1552(6) 1.2752(4) -0.1864(4) 0.034(2) Uani 1 1 d .
H54 H 0.1650 1.2490 -0.1501 0.041 Uiso 1 1 calc R
C55 C 0.1811(6) 1.2567(4) -0.2386(4) 0.026(2) Uani 1 1 d .
C56 C 0.2280(6) 1.1961(4) -0.2383(4) 0.027(2) Uani 1 1 d .
C57 C 0.3003(6) 0.0889(4) 0.5372(4) 0.027(2) Uani 1 1 d .
C58 C 0.3515(6) 0.0291(4) 0.5415(4) 0.026(2) Uani 1 1 d .
C59 C 0.3596(7) 0.0032(4) 0.4947(4) 0.045(3) Uani 1 1 d .
H59 H 0.3355 0.0235 0.4620 0.054 Uiso 1 1 calc R
C60 C 0.4025(8) -0.0520(5) 0.4962(4) 0.054(3) Uani 1 1 d .
H60 H 0.4089 -0.0689 0.4642 0.065 Uiso 1 1 calc R
C61 C 0.4360(7) -0.0822(4) 0.5450(4) 0.044(3) Uani 1 1 d .
H61 H 0.4653 -0.1198 0.5461 0.053 Uiso 1 1 calc R
C62 C 0.4272(6) -0.0584(4) 0.5917(4) 0.033(2) Uani 1 1 d .
H62 H 0.4500 -0.0801 0.6247 0.039 Uiso 1 1 calc R
C63 C 0.3851(5) -0.0024(4) 0.5915(4) 0.023(2) Uani 1 1 d .
C64 C 0.3815(6) 0.0224(4) 0.6438(4) 0.023(2) Uani 1 1 d .
C65 C 0.4229(5) 0.3015(4) 0.4655(4) 0.023(2) Uani 1 1 d .
C66 C 0.5043(6) 0.2680(4) 0.4768(4) 0.026(2) Uani 1 1 d .
C67 C 0.5748(6) 0.2695(5) 0.4279(4) 0.039(3) Uani 1 1 d .
H67 H 0.5700 0.2922 0.3892 0.047 Uiso 1 1 calc R
C68 C 0.6503(6) 0.2380(5) 0.4363(4) 0.051(3) Uani 1 1 d .
H68 H 0.6956 0.2382 0.4033 0.061 Uiso 1 1 calc R
C69 C 0.6588(7) 0.2063(5) 0.4934(5) 0.049(3) Uani 1 1 d .
H69 H 0.7105 0.1856 0.4990 0.059 Uiso 1 1 calc R
C70 C 0.5928(6) 0.2045(4) 0.5419(4) 0.040(3) Uani 1 1 d .
H70 H 0.6001 0.1827 0.5803 0.048 Uiso 1 1 calc R
C71 C 0.5143(5) 0.2350(4) 0.5349(4) 0.022(2) Uani 1 1 d .
C72 C 0.4458(5) 0.2285(4) 0.5927(4) 0.019(2) Uani 1 1 d U
C73 C 0.5237(6) 0.0611(4) 0.7270(4) 0.027(2) Uani 1 1 d .
C74 C 0.5713(5) 0.0006(4) 0.7293(4) 0.024(2) Uani 1 1 d .
C75 C 0.5959(6) -0.0205(4) 0.6782(4) 0.042(3) Uani 1 1 d .
H75 H 0.5833 0.0035 0.6419 0.050 Uiso 1 1 calc R
C76 C 0.6384(7) -0.0761(4) 0.6801(4) 0.049(3) Uani 1 1 d .
H76 H 0.6570 -0.0887 0.6451 0.058 Uiso 1 1 calc R
C77 C 0.6533(7) -0.1129(5) 0.7341(4) 0.050(3) Uani 1 1 d .
H77 H 0.6809 -0.1511 0.7354 0.060 Uiso 1 1 calc R
C78 C 0.6284(6) -0.0949(4) 0.7864(4) 0.036(2) Uani 1 1 d .
H78 H 0.6389 -0.1206 0.8227 0.043 Uiso 1 1 calc R
C79 C 0.5872(5) -0.0372(4) 0.7845(4) 0.024(2) Uani 1 1 d .
C80 C 0.5697(6) -0.0148(4) 0.8394(4) 0.028(2) Uani 1 1 d .
C81 C 0.2978(5) 0.0332(4) 0.8933(4) 0.021(2) Uani 1 1 d U
C82 C 0.2260(5) 0.0287(4) 0.9480(4) 0.021(2) Uani 1 1 d .
C83 C 0.1481(6) 0.0561(4) 0.9384(4) 0.033(2) Uani 1 1 d .
H83 H 0.1428 0.0753 0.8990 0.039 Uiso 1 1 calc R
C84 C 0.0781(6) 0.0562(5) 0.9849(4) 0.046(3) Uani 1 1 d .
H84 H 0.0269 0.0763 0.9772 0.055 Uiso 1 1 calc R
C85 C 0.0849(7) 0.0259(5) 1.0431(4) 0.047(3) Uani 1 1 d .
H85 H 0.0375 0.0238 1.0750 0.057 Uiso 1 1 calc R
C86 C 0.1622(6) -0.0011(4) 1.0537(4) 0.033(2) Uani 1 1 d .
H86 H 0.1666 -0.0201 1.0934 0.039 Uiso 1 1 calc R
C87 C 0.2333(5) -0.0010(4) 1.0075(4) 0.023(2) Uani 1 1 d .
C88 C 0.3143(5) -0.0330(4) 1.0225(4) 0.019(2) Uani 1 1 d .
C89 C 0.3737(5) 0.2396(4) 0.8417(4) 0.023(2) Uani 1 1 d .
C90 C 0.3699(6) 0.2647(4) 0.8935(4) 0.027(2) Uani 1 1 d .
C91 C 0.3309(6) 0.3222(4) 0.8920(4) 0.033(2) Uani 1 1 d .
H91 H 0.3108 0.3447 0.8581 0.040 Uiso 1 1 calc R
C92 C 0.3215(6) 0.3463(4) 0.9394(4) 0.037(3) Uani 1 1 d .
H92 H 0.2966 0.3854 0.9370 0.045 Uiso 1 1 calc R
C93 C 0.3488(6) 0.3128(4) 0.9912(4) 0.037(2) Uani 1 1 d .
H93 H 0.3410 0.3288 1.0239 0.044 Uiso 1 1 calc R
C94 C 0.3871(6) 0.2562(4) 0.9936(4) 0.029(2) Uani 1 1 d .
H94 H 0.4067 0.2344 1.0280 0.035 Uiso 1 1 calc R
C95 C 0.3976(5) 0.2302(4) 0.9465(4) 0.024(2) Uani 1 1 d .
C96 C 0.4478(6) 0.1697(4) 0.9511(4) 0.027(2) Uani 1 1 d .
C97 C -0.1309(8) -0.1049(4) 0.7096(5) 0.058(4) Uani 1 1 d .
H97 H -0.1334 -0.1098 0.7502 0.070 Uiso 1 1 calc R
C98 C -0.1334(8) -0.0507(5) 0.6672(5) 0.066(3) Uani 1 1 d U
H98 H -0.1398 -0.0122 0.6732 0.079 Uiso 1 1 calc R
C99 C -0.1230(6) -0.1242(4) 0.6265(4) 0.031(2) Uani 1 1 d .
H99 H -0.1212 -0.1455 0.5985 0.037 Uiso 1 1 calc R
C100 C -0.1272(6) -0.0213(4) 0.5558(4) 0.036(2) Uani 1 1 d .
C101 C -0.1222(7) -0.0421(4) 0.5064(5) 0.053(3) Uani 1 1 d U
H101 H -0.1150 -0.0837 0.5101 0.064 Uiso 1 1 calc R
C102 C -0.1277(7) -0.0017(4) 0.4513(4) 0.047(3) Uani 1 1 d .
H102 H -0.1259 -0.0166 0.4187 0.057 Uiso 1 1 calc R
C103 C -0.1358(6) 0.0608(4) 0.4435(4) 0.030(2) Uani 1 1 d .
C104 C -0.1386(7) 0.0792(4) 0.4945(4) 0.047(3) Uani 1 1 d .
H104 H -0.1436 0.1207 0.4913 0.056 Uiso 1 1 calc R
C105 C -0.1345(7) 0.0390(4) 0.5495(4) 0.046(3) Uani 1 1 d .
H105 H -0.1367 0.0534 0.5825 0.055 Uiso 1 1 calc R
C106 C -0.1436(6) 0.1052(4) 0.3854(4) 0.034(2) Uani 1 1 d .
C107 C -0.1849(7) 0.0939(4) 0.3466(4) 0.045(3) Uani 1 1 d .
H107 H -0.2092 0.0566 0.3571 0.054 Uiso 1 1 calc R
C108 C -0.1922(6) 0.1358(4) 0.2920(4) 0.041(3) Uani 1 1 d .
H108 H -0.2203 0.1267 0.2662 0.049 Uiso 1 1 calc R
C109 C -0.1570(6) 0.1909(4) 0.2773(4) 0.033(2) Uani 1 1 d .
C110 C -0.1169(6) 0.2041(4) 0.3161(4) 0.037(3) Uani 1 1 d .
H110 H -0.0943 0.2420 0.3064 0.044 Uiso 1 1 calc R
C111 C -0.1103(7) 0.1615(4) 0.3690(4) 0.042(3) Uani 1 1 d .
H111 H -0.0824 0.1707 0.3948 0.050 Uiso 1 1 calc R
C112 C -0.2315(6) 0.2533(5) 0.1952(4) 0.044(3) Uani 1 1 d .
H112 H -0.2813 0.2325 0.2060 0.053 Uiso 1 1 calc R
C113 C -0.2131(6) 0.3051(4) 0.1501(4) 0.046(3) Uani 1 1 d .
H113 H -0.2489 0.3268 0.1249 0.055 Uiso 1 1 calc R
C114 C -0.1040(6) 0.2783(4) 0.1912(4) 0.030(2) Uani 1 1 d .
H114 H -0.0506 0.2773 0.1996 0.036 Uiso 1 1 calc R
C115 C 0.0033(6) 1.0993(4) -0.3311(4) 0.046(3) Uani 1 1 d .
H115 H -0.0343 1.1259 -0.3518 0.055 Uiso 1 1 calc R
C116 C -0.0208(6) 1.0506(5) -0.2832(4) 0.047(3) Uani 1 1 d .
H116 H -0.0756 1.0371 -0.2659 0.056 Uiso 1 1 calc R
C117 C 0.1166(6) 1.0586(4) -0.3039(4) 0.033(2) Uani 1 1 d .
H117 H 0.1736 1.0503 -0.3016 0.039 Uiso 1 1 calc R
C118 C 0.0619(6) 0.9754(4) -0.2144(4) 0.034(2) Uani 1 1 d .
C119 C 0.1233(6) 0.9770(4) -0.1851(4) 0.040(3) Uani 1 1 d .
H119 H 0.1566 1.0106 -0.1977 0.049 Uiso 1 1 calc R
C120 C 0.1360(6) 0.9285(4) -0.1364(4) 0.041(3) Uani 1 1 d .
H120 H 0.1812 0.9286 -0.1188 0.049 Uiso 1 1 calc R
C121 C 0.0843(5) 0.8805(4) -0.1136(4) 0.028(2) Uani 1 1 d .
C122 C 0.0212(6) 0.8804(4) -0.1437(4) 0.044(3) Uani 1 1 d .
H122 H -0.0140 0.8478 -0.1300 0.052 Uiso 1 1 calc R
C123 C 0.0091(6) 0.9277(4) -0.1937(4) 0.048(3) Uani 1 1 d .
H123 H -0.0341 0.9270 -0.2130 0.058 Uiso 1 1 calc R
C124 C 0.0944(6) 0.8314(4) -0.0574(4) 0.029(2) Uani 1 1 d .
C125 C 0.1281(7) 0.8442(4) -0.0151(5) 0.053(3) Uani 1 1 d .
H125 H 0.1455 0.8832 -0.0224 0.063 Uiso 1 1 calc R
C126 C 0.1372(7) 0.8006(4) 0.0383(4) 0.046(3) Uani 1 1 d .
H126 H 0.1603 0.8100 0.0665 0.055 Uiso 1 1 calc R
C127 C 0.1105(6) 0.7425(4) 0.0483(4) 0.030(2) Uani 1 1 d .
C128 C 0.0784(6) 0.7290(4) 0.0061(4) 0.042(3) Uani 1 1 d .
H128 H 0.0626 0.6897 0.0125 0.051 Uiso 1 1 calc R
C129 C 0.0692(7) 0.7734(4) -0.0465(4) 0.041(3) Uani 1 1 d .
H129 H 0.0458 0.7639 -0.0745 0.050 Uiso 1 1 calc R
C130 C 0.1132(8) 0.7072(5) 0.1594(4) 0.064(4) Uani 1 1 d .
H130 H 0.1064 0.7446 0.1679 0.076 Uiso 1 1 calc R
C131 C 0.1210(7) 0.6525(4) 0.1982(4) 0.046(3) Uani 1 1 d .
H131 H 0.1221 0.6456 0.2386 0.055 Uiso 1 1 calc R
C132 C 0.1247(6) 0.6371(4) 0.1132(4) 0.034(2) Uani 1 1 d .
H132 H 0.1279 0.6180 0.0833 0.041 Uiso 1 1 calc R
C133 C 0.3748(6) 0.3738(4) 0.6198(4) 0.030(2) Uani 1 1 d .
H133 H 0.3961 0.3562 0.5882 0.036 Uiso 1 1 calc R
C134 C 0.3207(7) 0.4412(4) 0.6688(4) 0.050(3) Uani 1 1 d .
H134 H 0.2982 0.4773 0.6780 0.060 Uiso 1 1 calc R
C135 C 0.3332(7) 0.3865(4) 0.7082(4) 0.044(3) Uani 1 1 d .
H135 H 0.3205 0.3787 0.7500 0.053 Uiso 1 1 calc R
C136 C 0.3489(6) 0.4781(4) 0.5567(4) 0.031(2) Uani 1 1 d .
C137 C 0.3310(6) 0.4649(4) 0.5088(4) 0.039(3) Uani 1 1 d .
H137 H 0.3198 0.4253 0.5118 0.047 Uiso 1 1 calc R
C138 C 0.3295(7) 0.5105(4) 0.4559(4) 0.045(3) Uani 1 1 d .
H138 H 0.3184 0.5007 0.4234 0.054 Uiso 1 1 calc R
C139 C 0.3439(6) 0.5699(4) 0.4497(4) 0.028(2) Uani 1 1 d .
C140 C 0.3654(7) 0.5820(4) 0.4978(4) 0.046(3) Uani 1 1 d .
H140 H 0.3769 0.6216 0.4947 0.055 Uiso 1 1 calc R
C141 C 0.3700(7) 0.5364(4) 0.5506(4) 0.049(3) Uani 1 1 d .
H141 H 0.3871 0.5449 0.5817 0.059 Uiso 1 1 calc R
C142 C 0.3372(6) 0.6184(4) 0.3935(4) 0.028(2) Uani 1 1 d .
C143 C 0.2764(6) 0.6196(4) 0.3607(4) 0.041(3) Uani 1 1 d .
H143 H 0.2412 0.5870 0.3729 0.050 Uiso 1 1 calc R
C144 C 0.2662(6) 0.6671(4) 0.3110(4) 0.036(3) Uani 1 1 d .
H144 H 0.2262 0.6660 0.2893 0.044 Uiso 1 1 calc R
C145 C 0.3162(5) 0.7158(4) 0.2942(4) 0.027(2) Uani 1 1 d .
C146 C 0.3748(6) 0.7183(4) 0.3269(4) 0.035(2) Uani 1 1 d .
H146 H 0.4056 0.7528 0.3168 0.043 Uiso 1 1 calc R
C147 C 0.3871(6) 0.6689(4) 0.3748(4) 0.035(3) Uani 1 1 d .
H147 H 0.4293 0.6693 0.3949 0.042 Uiso 1 1 calc R
C148 C 0.2336(6) 0.7931(5) 0.2256(4) 0.047(3) Uani 1 1 d .
H148 H 0.1788 0.7794 0.2428 0.056 Uiso 1 1 calc R
C149 C 0.2557(6) 0.8426(5) 0.1781(4) 0.047(3) Uani 1 1 d .
H149 H 0.2183 0.8689 0.1570 0.056 Uiso 1 1 calc R
C150 C 0.3707(6) 0.8002(4) 0.2061(4) 0.032(2) Uani 1 1 d .
H150 H 0.4278 0.7912 0.2079 0.039 Uiso 1 1 calc R
C151 C 0.3572(6) 0.4752(4) 0.2974(4) 0.033(2) Uani 1 1 d .
H151 H 0.3032 0.4769 0.2898 0.040 Uiso 1 1 calc R
C152 C 0.4656(6) 0.4465(4) 0.3367(4) 0.044(3) Uani 1 1 d .
H152 H 0.5019 0.4243 0.3612 0.053 Uiso 1 1 calc R
C153 C 0.4843(6) 0.4984(5) 0.2921(4) 0.050(3) Uani 1 1 d .
H153 H 0.5347 0.5185 0.2809 0.060 Uiso 1 1 calc R
C154 C 0.4089(5) 0.5635(4) 0.2121(4) 0.028(2) Uani 1 1 d .
C155 C 0.4407(6) 0.6192(4) 0.2000(4) 0.040(3) Uani 1 1 d .
H155 H 0.4672 0.6273 0.2272 0.048 Uiso 1 1 calc R
C156 C 0.4331(6) 0.6636(4) 0.1469(4) 0.043(3) Uani 1 1 d .
H156 H 0.4551 0.7015 0.1385 0.052 Uiso 1 1 calc R
C157 C 0.3928(6) 0.6521(4) 0.1059(4) 0.032(2) Uani 1 1 d .
C158 C 0.3608(6) 0.5957(4) 0.1202(4) 0.043(3) Uani 1 1 d .
H158 H 0.3325 0.5875 0.0940 0.052 Uiso 1 1 calc R
C159 C 0.3693(6) 0.5504(4) 0.1727(4) 0.038(3) Uani 1 1 d .
H159 H 0.3487 0.5121 0.1810 0.046 Uiso 1 1 calc R
C160 C 0.3903(6) 0.6980(4) 0.0467(4) 0.031(2) Uani 1 1 d .
C161 C 0.3829(6) 0.7598(4) 0.0421(4) 0.039(3) Uani 1 1 d .
H161 H 0.3753 0.7726 0.0768 0.047 Uiso 1 1 calc R
C162 C 0.3868(6) 0.8027(4) -0.0132(4) 0.037(3) Uani 1 1 d .
H162 H 0.3836 0.8440 -0.0159 0.044 Uiso 1 1 calc R
C163 C 0.3954(6) 0.7837(4) -0.0640(4) 0.030(2) Uani 1 1 d .
C164 C 0.4005(7) 0.7228(4) -0.0604(4) 0.050(3) Uani 1 1 d .
H164 H 0.4063 0.7102 -0.0950 0.060 Uiso 1 1 calc R
C165 C 0.3970(7) 0.6805(4) -0.0052(4) 0.047(3) Uani 1 1 d .
H165 H 0.3992 0.6393 -0.0028 0.057 Uiso 1 1 calc R
C166 C 0.4300(7) 0.8203(4) -0.1778(4) 0.045(3) Uani 1 1 d .
H166 H 0.4532 0.7838 -0.1859 0.054 Uiso 1 1 calc R
C167 C 0.4203(7) 0.8728(4) -0.2186(4) 0.042(3) Uani 1 1 d .
H167 H 0.4365 0.8793 -0.2603 0.050 Uiso 1 1 calc R
C168 C 0.3730(6) 0.8881(4) -0.1313(4) 0.032(2) Uani 1 1 d .
H168 H 0.3503 0.9066 -0.1005 0.038 Uiso 1 1 calc R
O1W O 0.0359(6) 0.7509(4) 0.3055(4) 0.094(3) Uani 1 1 d .
O2W O 0.7847(6) 0.0032(5) 0.8054(5) 0.120(4) Uani 1 1 d .
O3W O 1.0029(8) 0.1514(6) 0.8145(6) 0.167(5) Uani 1 1 d U
O4W O 0.3779(9) 0.2807(7) 0.1463(6) 0.193(6) Uani 1 1 d U
O5W O 0.7479(8) 0.0993(7) 0.6783(6) 0.172(5) Uani 1 1 d U
O6W O 0.1367(13) 0.5373(9) 0.6403(9) 0.276(9) Uani 1 1 d U

loop_
_atom_site_aniso_label
_atom_site_aniso_U_11
_atom_site_aniso_U_22
_atom_site_aniso_U_33
_atom_site_aniso_U_23
_atom_site_aniso_U_13
_atom_site_aniso_U_12
Cu1 0.0316(7) 0.0194(6) 0.0150(5) -0.0014(5) -0.0077(5) 0.0001(5)
Cu2 0.0442(7) 0.0156(6) 0.0224(6) 0.0007(5) -0.0124(5) -0.0025(5)
Cu3 0.0262(6) 0.0206(6) 0.0197(6) 0.0028(5) -0.0061(5) 0.0007(5)
Cu4 0.0486(8) 0.0184(6) 0.0189(6) -0.0002(5) -0.0143(5) -0.0053(5)
Cu5 0.0400(7) 0.0186(6) 0.0186(6) -0.0010(5) -0.0112(5) -0.0028(5)
Cu6 0.0433(7) 0.0160(5) 0.0193(6) -0.0017(5) -0.0108(5) -0.0006(5)
Cu7 0.0327(7) 0.0177(5) 0.0144(5) -0.0007(5) -0.0083(5) -0.0001(5)
Cu8 0.0244(6) 0.0196(6) 0.0190(6) 0.0013(5) -0.0052(5) -0.0020(5)
Cu9 0.0322(7) 0.0173(5) 0.0152(5) -0.0007(5) -0.0067(5) -0.0003(5)
Cu10 0.0240(6) 0.0192(6) 0.0201(6) 0.0031(5) -0.0049(5) 0.0009(5)
Cu11 0.0277(6) 0.0185(5) 0.0184(5) -0.0015(5) -0.0056(5) -0.0045(5)
Cu12 0.0337(7) 0.0164(5) 0.0168(5) -0.0004(5) -0.0071(5) -0.0013(5)
Cu13 0.0270(6) 0.0184(5) 0.0189(6) -0.0010(5) -0.0062(5) -0.0035(5)
Cu14 0.0340(7) 0.0173(5) 0.0188(6) -0.0013(5) -0.0078(5) -0.0019(5)
Cu15 0.0235(6) 0.0165(5) 0.0187(5) 0.0035(5) -0.0035(5) -0.0014(5)
Cu16 0.0324(7) 0.0161(5) 0.0135(5) -0.0003(4) -0.0059(5) 0.0008(5)
O1 0.033(4) 0.013(3) 0.018(3) 0.003(3) -0.005(3) -0.006(3)
O2 0.045(4) 0.014(3) 0.013(3) -0.001(2) -0.011(3) -0.002(3)
O3 0.048(4) 0.016(3) 0.016(3) 0.000(2) -0.015(3) 0.000(3)
O4 0.030(4) 0.018(3) 0.016(3) -0.001(3) -0.006(3) -0.002(3)
O5 0.029(3) 0.016(3) 0.012(3) -0.004(2) -0.002(2) -0.004(3)
O6 0.033(4) 0.016(3) 0.031(3) 0.007(3) -0.007(3) -0.001(3)
O7 0.034(4) 0.019(3) 0.025(3) 0.006(3) -0.006(3) -0.005(3)
O8 0.025(3) 0.017(3) 0.015(3) 0.001(2) -0.002(2) -0.008(3)
O9 0.025(4) 0.035(4) 0.023(3) -0.005(3) -0.008(3) 0.000(3)
O10 0.039(4) 0.037(4) 0.026(4) -0.008(3) -0.016(3) 0.014(3)
O11 0.046(4) 0.028(4) 0.023(3) 0.004(3) -0.020(3) -0.007(3)
O12 0.039(4) 0.026(3) 0.029(4) -0.004(3) -0.011(3) -0.006(3)
O13 0.069(5) 0.021(3) 0.018(3) -0.002(3) -0.012(3) -0.002(3)
O14 0.047(4) 0.025(4) 0.032(4) -0.010(3) 0.001(3) -0.009(3)
O15 0.033(4) 0.020(3) 0.024(3) -0.006(3) 0.005(3) 0.010(3)
O16 0.039(4) 0.027(3) 0.010(3) 0.004(3) 0.000(3) 0.007(3)
O17 0.038(4) 0.024(3) 0.026(4) 0.002(3) 0.004(3) 0.004(3)
O18 0.048(4) 0.026(3) 0.018(3) -0.003(3) -0.005(3) 0.008(3)
O19 0.050(4) 0.021(3) 0.028(4) -0.005(3) -0.010(3) -0.006(3)
O20 0.069(5) 0.027(4) 0.014(3) 0.001(3) -0.010(3) -0.008(3)
O21 0.053(5) 0.041(4) 0.020(3) 0.007(3) -0.001(3) -0.002(3)
O22 0.029(4) 0.028(3) 0.021(3) -0.007(3) -0.003(3) -0.006(3)
O23 0.039(4) 0.031(4) 0.023(3) -0.005(3) -0.018(3) 0.006(3)
O24 0.047(4) 0.034(4) 0.015(3) -0.007(3) -0.006(3) -0.001(3)
O25 0.039(4) 0.017(3) 0.029(3) -0.004(3) -0.008(3) -0.005(3)
O26 0.045(4) 0.016(3) 0.024(3) 0.000(3) -0.017(3) -0.006(3)
O27 0.027(4) 0.034(4) 0.029(4) -0.013(3) -0.010(3) 0.003(3)
O28 0.031(4) 0.041(4) 0.024(3) -0.007(3) -0.013(3) 0.004(3)
O29 0.055(5) 0.024(3) 0.024(4) -0.002(3) -0.013(3) 0.000(3)
O30 0.058(5) 0.034(4) 0.025(4) -0.005(3) -0.015(3) -0.015(3)
O31 0.024(4) 0.030(4) 0.041(4) -0.011(3) -0.002(3) -0.008(3)
O32 0.061(5) 0.028(4) 0.039(4) 0.003(3) 0.012(4) -0.004(4)
O33 0.058(5) 0.017(3) 0.018(3) 0.000(3) -0.010(3) 0.008(3)
O34 0.038(4) 0.027(4) 0.024(4) -0.001(3) -0.001(3) 0.008(3)
O35 0.041(4) 0.023(4) 0.024(3) -0.008(3) 0.005(3) -0.004(3)
O36 0.063(5) 0.025(3) 0.020(3) -0.003(3) -0.014(3) 0.009(3)
O37 0.033(4) 0.029(3) 0.018(3) -0.007(3) 0.000(3) -0.012(3)
O38 0.033(4) 0.024(3) 0.018(3) 0.000(3) -0.009(3) -0.015(3)
O39 0.024(4) 0.024(3) 0.028(3) -0.003(3) -0.006(3) -0.003(3)
O40 0.033(4) 0.052(4) 0.023(4) -0.006(3) -0.011(3) 0.010(3)
O41 0.071(5) 0.022(3) 0.020(3) 0.002(3) -0.016(3) 0.000(3)
O42 0.044(4) 0.023(4) 0.030(4) -0.006(3) -0.001(3) -0.009(3)
O43 0.036(4) 0.025(3) 0.029(4) 0.001(3) 0.000(3) 0.011(3)
O44 0.050(4) 0.013(3) 0.023(3) 0.004(3) -0.009(3) 0.007(3)
O45 0.026(4) 0.045(4) 0.013(3) 0.003(3) -0.004(3) 0.010(3)
O46 0.027(4) 0.025(3) 0.024(3) -0.012(3) -0.007(3) 0.001(3)
O47 0.034(4) 0.022(3) 0.019(3) -0.001(3) -0.009(3) -0.010(3)
O48 0.033(4) 0.020(3) 0.025(3) -0.006(3) -0.011(3) -0.005(3)
O49 0.031(4) 0.027(3) 0.030(3) -0.014(3) -0.001(3) -0.006(3)
O50 0.064(5) 0.026(4) 0.046(4) 0.005(3) 0.016(4) -0.001(4)
O51 0.050(4) 0.034(4) 0.021(3) -0.010(3) 0.000(3) -0.012(3)
O52 0.063(5) 0.019(3) 0.013(3) -0.001(3) -0.007(3) 0.001(3)
O53 0.056(5) 0.023(3) 0.017(3) -0.005(3) -0.009(3) -0.005(3)
O54 0.038(4) 0.031(4) 0.029(3) -0.005(3) -0.021(3) 0.004(3)
O55 0.035(4) 0.037(4) 0.019(3) -0.004(3) -0.007(3) 0.002(3)
O56 0.057(5) 0.051(4) 0.025(4) 0.009(3) -0.005(3) 0.002(4)
N1 0.051(5) 0.015(4) 0.026(4) -0.001(3) -0.017(4) -0.004(4)
N2 0.066(6) 0.019(4) 0.032(5) -0.005(4) -0.018(4) -0.002(4)
N3 0.044(5) 0.029(4) 0.025(4) 0.002(4) -0.012(4) -0.002(4)
N4 0.014(4) 0.030(4) 0.030(4) 0.006(4) -0.005(3) -0.006(3)
N5 0.028(5) 0.029(4) 0.024(4) 0.003(4) 0.001(3) -0.007(4)
N6 0.024(5) 0.038(5) 0.036(5) 0.014(4) -0.014(4) -0.013(4)
N7 0.060(6) 0.013(4) 0.033(5) 0.003(4) -0.020(4) -0.005(4)
N8 0.045(5) 0.018(4) 0.026(4) 0.001(4) -0.016(4) 0.004(4)
N9 0.033(5) 0.019(4) 0.021(4) 0.006(3) -0.006(3) 0.000(4)
N10 0.049(5) 0.013(4) 0.023(4) 0.001(3) -0.017(4) 0.006(4)
N11 0.033(5) 0.030(4) 0.021(4) 0.005(4) -0.005(4) -0.009(4)
N12 0.020(4) 0.025(4) 0.025(4) 0.006(3) -0.003(3) -0.006(3)
N13 0.024(5) 0.026(4) 0.029(4) 0.002(4) -0.009(4) 0.004(4)
N14 0.028(5) 0.037(5) 0.022(4) 0.006(4) -0.004(4) -0.011(4)
N15 0.052(6) 0.020(4) 0.024(4) 0.004(4) -0.012(4) -0.004(4)
N16 0.042(5) 0.016(4) 0.014(4) -0.005(3) -0.005(3) 0.004(3)
C1 0.037(6) 0.025(5) 0.019(5) 0.005(4) -0.005(5) -0.013(5)
C2 0.018(5) 0.029(5) 0.033(5) -0.006(4) -0.014(4) 0.003(4)
C3 0.041(7) 0.060(7) 0.042(6) -0.016(6) 0.000(5) -0.002(6)
C4 0.031(7) 0.074(8) 0.067(8) -0.033(7) -0.004(6) 0.011(6)
C5 0.033(7) 0.070(8) 0.071(9) -0.023(7) -0.028(7) 0.019(6)
C6 0.026(6) 0.047(6) 0.052(7) -0.009(6) -0.012(5) 0.002(5)
C7 0.025(6) 0.023(5) 0.038(6) -0.008(4) -0.012(4) -0.004(4)
C8 0.036(6) 0.011(4) 0.031(5) 0.008(4) -0.020(5) -0.007(4)
C9 0.032(6) 0.020(5) 0.027(5) -0.013(4) -0.003(4) 0.002(4)
C10 0.038(6) 0.021(5) 0.023(5) -0.004(4) -0.010(4) 0.006(4)
C11 0.034(6) 0.038(6) 0.031(5) -0.013(5) -0.009(5) 0.006(5)
C12 0.029(6) 0.039(6) 0.058(7) -0.030(6) -0.016(5) 0.019(5)
C13 0.038(7) 0.055(7) 0.064(8) -0.027(6) -0.004(6) 0.006(6)
C14 0.030(6) 0.038(6) 0.045(6) -0.004(5) 0.005(5) 0.000(5)
C15 0.038(6) 0.033(5) 0.017(5) -0.012(4) 0.001(4) -0.004(5)
C16 0.033(6) 0.017(5) 0.030(5) 0.002(4) -0.010(5) 0.005(4)
C17 0.030(6) 0.023(5) 0.017(5) -0.005(4) -0.004(4) 0.003(4)
C18 0.029(5) 0.022(5) 0.019(5) -0.006(4) -0.002(4) -0.006(4)
C19 0.054(7) 0.030(5) 0.024(5) -0.010(4) -0.003(5) -0.013(5)
C20 0.051(7) 0.033(6) 0.042(6) -0.025(5) 0.006(5) -0.008(5)
C21 0.061(8) 0.019(5) 0.052(7) -0.015(5) -0.004(6) 0.002(5)
C22 0.045(6) 0.023(5) 0.028(5) -0.003(4) -0.002(5) -0.005(5)
C23 0.028(5) 0.016(4) 0.017(4) -0.002(4) -0.004(4) -0.002(4)
C24 0.026(5) 0.027(5) 0.022(5) -0.008(4) -0.009(4) 0.011(4)
C25 0.034(6) 0.012(5) 0.029(5) -0.005(4) -0.018(4) 0.010(4)
C26 0.023(5) 0.019(5) 0.032(5) -0.003(4) -0.008(4) -0.002(4)
C27 0.024(5) 0.025(5) 0.037(6) -0.006(5) -0.008(4) -0.003(4)
C28 0.033(6) 0.024(5) 0.043(6) -0.009(5) -0.004(5) 0.004(4)
C29 0.049(7) 0.033(6) 0.046(6) -0.018(5) -0.005(5) 0.001(5)
C30 0.033(6) 0.033(5) 0.025(5) -0.009(4) -0.009(4) 0.009(5)
C31 0.019(5) 0.013(4) 0.022(5) 0.000(4) 0.004(4) -0.002(4)
C32 0.021(5) 0.022(5) 0.026(5) -0.007(4) -0.012(4) 0.011(4)
C33 0.028(5) 0.020(5) 0.019(5) 0.000(4) -0.013(4) -0.005(4)
C34 0.028(5) 0.020(5) 0.028(5) -0.006(4) -0.013(4) -0.001(4)
C35 0.040(7) 0.051(7) 0.024(5) 0.000(5) -0.020(5) 0.008(5)
C36 0.028(6) 0.068(8) 0.048(7) -0.014(6) -0.014(5) 0.005(6)
C37 0.025(6) 0.067(8) 0.037(6) -0.018(6) -0.001(5) 0.006(5)
C38 0.038(6) 0.045(6) 0.027(5) -0.004(5) -0.011(5) 0.002(5)
C39 0.028(6) 0.024(5) 0.024(5) -0.004(4) -0.011(4) 0.003(4)
C40 0.036(6) 0.014(4) 0.017(5) -0.001(4) -0.006(4) -0.005(4)
C41 0.040(6) 0.016(5) 0.023(5) -0.010(4) -0.004(5) 0.006(4)
C42 0.032(6) 0.027(5) 0.016(4) -0.014(4) -0.007(4) -0.001(4)
C43 0.042(7) 0.034(6) 0.045(6) -0.023(5) -0.024(5) 0.020(5)
C44 0.062(9) 0.059(8) 0.064(8) -0.037(7) -0.030(7) 0.029(7)
C45 0.037(7) 0.089(10) 0.057(8) -0.043(7) -0.004(6) 0.009(7)
C46 0.042(7) 0.064(8) 0.040(6) -0.028(6) -0.002(5) 0.010(6)
C47 0.023(5) 0.043(6) 0.022(5) -0.010(4) -0.005(4) 0.005(5)
C48 0.032(6) 0.021(5) 0.030(6) -0.005(4) -0.007(5) -0.010(4)
C49 0.014(5) 0.033(6) 0.025(5) -0.010(5) -0.008(4) 0.005(4)
C50 0.025(5) 0.026(5) 0.025(5) -0.011(4) -0.009(4) 0.002(4)
C51 0.053(7) 0.034(6) 0.033(6) -0.003(5) -0.015(5) -0.002(5)
C52 0.047(8) 0.054(7) 0.059(8) -0.030(6) -0.012(6) 0.018(6)
C53 0.068(8) 0.070(8) 0.039(7) -0.039(6) -0.009(6) -0.001(7)
C54 0.042(6) 0.040(6) 0.025(5) -0.017(5) -0.006(5) 0.001(5)
C55 0.032(6) 0.027(5) 0.019(5) -0.007(4) -0.002(4) -0.010(4)
C56 0.028(6) 0.029(5) 0.027(5) -0.005(4) -0.017(4) 0.001(4)
C57 0.042(6) 0.017(5) 0.023(5) -0.002(4) -0.013(5) -0.007(4)
C58 0.037(6) 0.018(5) 0.022(5) -0.004(4) -0.010(4) 0.007(4)
C59 0.081(9) 0.031(6) 0.025(5) -0.003(5) -0.029(6) 0.010(6)
C60 0.102(10) 0.041(6) 0.022(5) -0.016(5) -0.019(6) 0.016(7)
C61 0.059(8) 0.030(6) 0.036(6) -0.006(5) -0.008(5) 0.010(5)
C62 0.054(7) 0.020(5) 0.023(5) 0.001(4) -0.018(5) 0.004(5)
C63 0.028(5) 0.013(4) 0.021(5) -0.001(4) 0.005(4) -0.009(4)
C64 0.032(6) 0.016(5) 0.019(5) -0.004(4) -0.006(4) 0.010(4)
C65 0.023(5) 0.018(5) 0.025(5) -0.003(4) -0.006(4) 0.003(4)
C66 0.031(6) 0.030(5) 0.013(4) -0.005(4) 0.001(4) -0.008(4)
C67 0.029(6) 0.060(7) 0.019(5) 0.002(5) -0.004(4) -0.002(5)
C68 0.029(6) 0.084(9) 0.034(6) -0.012(6) 0.002(5) -0.007(6)
C69 0.041(7) 0.065(8) 0.045(7) -0.018(6) -0.020(6) 0.017(6)
C70 0.049(7) 0.043(6) 0.029(6) -0.004(5) -0.019(5) 0.002(5)
C71 0.019(5) 0.015(4) 0.030(5) -0.005(4) -0.008(4) 0.006(4)
C72 0.017(4) 0.018(4) 0.021(4) 0.001(4) -0.013(4) 0.005(4)
C73 0.031(6) 0.030(5) 0.020(5) -0.011(4) -0.001(4) 0.001(4)
C74 0.025(5) 0.025(5) 0.022(5) -0.006(4) -0.008(4) 0.000(4)
C75 0.056(7) 0.035(6) 0.028(6) 0.008(5) -0.019(5) -0.003(5)
C76 0.079(9) 0.032(6) 0.029(6) -0.013(5) -0.001(6) 0.006(6)
C77 0.067(8) 0.042(6) 0.045(7) -0.020(6) -0.019(6) 0.018(6)
C78 0.044(6) 0.031(5) 0.030(5) -0.007(5) -0.010(5) 0.007(5)
C79 0.027(5) 0.024(5) 0.022(5) -0.002(4) -0.009(4) -0.005(4)
C80 0.032(6) 0.033(6) 0.017(5) -0.001(5) -0.010(4) 0.001(5)
C81 0.026(5) 0.017(4) 0.012(4) 0.007(4) -0.006(4) 0.005(4)
C82 0.016(5) 0.023(5) 0.025(5) -0.006(4) -0.011(4) 0.004(4)
C83 0.027(6) 0.038(6) 0.028(5) 0.000(5) -0.009(4) 0.001(5)
C84 0.023(6) 0.068(8) 0.045(7) -0.015(6) -0.013(5) 0.014(5)
C85 0.041(7) 0.062(7) 0.031(6) -0.012(5) -0.001(5) 0.010(6)
C86 0.033(6) 0.040(6) 0.019(5) -0.002(4) -0.007(4) 0.010(5)
C87 0.022(5) 0.027(5) 0.017(5) 0.000(4) -0.002(4) -0.011(4)
C88 0.014(5) 0.015(4) 0.021(5) 0.007(4) -0.004(4) -0.006(4)
C89 0.024(5) 0.016(5) 0.022(5) 0.002(4) -0.003(4) 0.007(4)
C90 0.033(6) 0.028(5) 0.018(5) -0.002(4) -0.006(4) -0.008(4)
C91 0.057(7) 0.014(5) 0.028(5) -0.008(4) -0.011(5) 0.014(5)
C92 0.046(7) 0.015(5) 0.046(6) -0.006(5) -0.009(5) 0.004(5)
C93 0.053(7) 0.030(5) 0.032(6) -0.020(5) -0.004(5) -0.004(5)
C94 0.039(6) 0.024(5) 0.023(5) -0.008(4) -0.009(4) 0.007(4)
C95 0.023(5) 0.020(5) 0.027(5) -0.006(4) -0.005(4) 0.006(4)
C96 0.036(6) 0.018(5) 0.030(5) -0.007(4) -0.014(5) 0.001(4)
C97 0.120(11) 0.026(6) 0.028(6) 0.004(5) -0.027(7) -0.011(6)
C98 0.111(8) 0.036(6) 0.059(6) -0.016(5) -0.030(6) -0.011(6)
C99 0.055(7) 0.010(4) 0.026(5) 0.000(4) -0.014(5) -0.003(4)
C100 0.050(7) 0.027(5) 0.024(5) 0.006(5) -0.011(5) -0.008(5)
C101 0.084(7) 0.020(5) 0.056(6) -0.006(5) -0.019(5) -0.007(5)
C102 0.086(9) 0.030(6) 0.025(5) 0.003(5) -0.021(6) -0.011(6)
C103 0.029(6) 0.035(6) 0.023(5) -0.005(4) -0.002(4) -0.012(5)
C104 0.068(8) 0.024(5) 0.039(6) -0.002(5) -0.007(6) 0.005(5)
C105 0.087(9) 0.019(5) 0.031(6) 0.000(5) -0.022(6) 0.000(5)
C106 0.042(6) 0.023(5) 0.034(6) 0.005(5) -0.011(5) -0.017(5)
C107 0.064(8) 0.032(6) 0.035(6) 0.003(5) -0.010(5) -0.023(5)
C108 0.051(7) 0.042(6) 0.027(5) 0.003(5) -0.009(5) -0.019(5)
C109 0.042(6) 0.022(5) 0.026(5) 0.013(4) -0.011(5) -0.006(5)
C110 0.050(7) 0.021(5) 0.034(6) 0.012(5) -0.014(5) -0.015(5)
C111 0.064(8) 0.030(6) 0.030(6) 0.003(5) -0.015(5) -0.017(5)
C112 0.037(6) 0.055(7) 0.040(6) -0.001(6) -0.016(5) -0.015(5)
C113 0.046(7) 0.041(6) 0.042(6) 0.015(5) -0.020(5) -0.016(5)
C114 0.026(5) 0.030(5) 0.025(5) 0.008(4) -0.004(4) -0.011(4)
C115 0.036(7) 0.038(6) 0.049(7) 0.018(5) -0.018(5) -0.008(5)
C116 0.020(6) 0.055(7) 0.051(7) 0.012(6) -0.011(5) -0.015(5)
C117 0.027(6) 0.034(6) 0.030(5) 0.001(5) -0.003(4) -0.004(5)
C118 0.028(6) 0.043(6) 0.028(5) 0.005(5) -0.013(4) -0.009(5)
C119 0.044(7) 0.034(6) 0.039(6) 0.009(5) -0.016(5) -0.020(5)
C120 0.047(7) 0.030(6) 0.041(6) 0.014(5) -0.023(5) -0.016(5)
C121 0.022(5) 0.031(5) 0.027(5) -0.001(4) -0.007(4) 0.000(4)
C122 0.049(7) 0.035(6) 0.047(6) 0.007(5) -0.022(5) -0.025(5)
C123 0.045(7) 0.044(6) 0.051(7) 0.024(5) -0.031(6) -0.032(5)
C124 0.032(6) 0.033(5) 0.023(5) -0.006(4) -0.013(4) 0.002(5)
C125 0.080(9) 0.021(5) 0.059(7) 0.005(5) -0.031(7) -0.019(6)
C126 0.072(8) 0.023(5) 0.045(6) 0.008(5) -0.034(6) -0.017(5)
C127 0.036(6) 0.015(5) 0.037(6) 0.001(4) -0.013(5) -0.003(4)
C128 0.068(8) 0.021(5) 0.041(6) 0.005(5) -0.027(6) -0.021(5)
C129 0.069(8) 0.027(5) 0.033(6) -0.004(5) -0.023(5) -0.009(5)
C130 0.135(12) 0.028(6) 0.034(6) -0.005(5) -0.031(7) -0.012(7)
C131 0.102(10) 0.016(5) 0.030(6) -0.003(5) -0.037(6) -0.005(6)
C132 0.051(7) 0.022(5) 0.025(5) 0.000(4) -0.014(5) 0.003(5)
C133 0.037(6) 0.022(5) 0.028(5) 0.003(4) -0.013(5) -0.007(4)
C134 0.088(9) 0.029(6) 0.032(6) -0.010(5) -0.020(6) 0.017(6)
C135 0.078(8) 0.036(6) 0.016(5) -0.007(5) -0.009(5) 0.002(6)
C136 0.050(7) 0.021(5) 0.020(5) 0.005(4) -0.015(5) -0.002(5)
C137 0.063(7) 0.020(5) 0.035(6) -0.003(5) -0.018(5) -0.002(5)
C138 0.069(8) 0.042(6) 0.024(5) -0.005(5) -0.013(5) -0.006(6)
C139 0.030(6) 0.019(5) 0.029(5) 0.011(4) -0.017(4) -0.005(4)
C140 0.075(8) 0.024(5) 0.048(7) -0.002(5) -0.037(6) -0.011(5)
C141 0.093(9) 0.033(6) 0.034(6) 0.000(5) -0.043(6) -0.008(6)
C142 0.030(6) 0.022(5) 0.027(5) 0.004(4) -0.011(4) -0.008(4)
C143 0.058(7) 0.035(6) 0.028(5) 0.006(5) -0.014(5) -0.025(5)
C144 0.039(6) 0.036(6) 0.031(5) 0.015(5) -0.021(5) -0.023(5)
C145 0.021(5) 0.022(5) 0.031(5) 0.006(4) -0.010(4) -0.003(4)
C146 0.035(6) 0.027(5) 0.039(6) 0.008(5) -0.009(5) -0.020(5)
C147 0.024(6) 0.041(6) 0.032(5) 0.007(5) -0.009(4) -0.005(5)
C148 0.010(5) 0.063(7) 0.041(6) 0.023(6) -0.002(4) -0.007(5)
C149 0.026(6) 0.050(7) 0.045(6) 0.016(5) -0.008(5) -0.005(5)
C150 0.017(5) 0.039(6) 0.033(5) 0.005(5) -0.005(4) -0.007(4)
C151 0.033(6) 0.036(6) 0.021(5) 0.010(4) -0.009(4) -0.011(5)
C152 0.040(7) 0.038(6) 0.047(6) 0.013(5) -0.025(5) -0.005(5)
C153 0.024(6) 0.062(7) 0.049(7) 0.013(6) -0.009(5) -0.011(5)
C154 0.023(5) 0.024(5) 0.029(5) 0.000(4) 0.000(4) -0.005(4)
C155 0.047(7) 0.030(5) 0.043(6) 0.008(5) -0.023(5) -0.021(5)
C156 0.056(7) 0.026(5) 0.044(6) 0.007(5) -0.017(6) -0.017(5)
C157 0.033(6) 0.032(5) 0.025(5) 0.002(4) -0.007(4) -0.003(5)
C158 0.055(7) 0.035(6) 0.042(6) 0.002(5) -0.022(5) -0.020(5)
C159 0.053(7) 0.018(5) 0.036(6) 0.010(5) -0.013(5) -0.015(5)
C160 0.043(6) 0.017(5) 0.028(5) 0.009(4) -0.014(5) -0.009(4)
C161 0.063(7) 0.033(6) 0.024(5) 0.000(5) -0.020(5) -0.007(5)
C162 0.058(7) 0.014(5) 0.041(6) -0.001(5) -0.022(5) -0.003(5)
C163 0.045(6) 0.015(5) 0.027(5) 0.004(4) -0.015(5) 0.000(4)
C164 0.095(9) 0.024(6) 0.033(6) -0.005(5) -0.025(6) 0.005(6)
C165 0.085(9) 0.021(5) 0.038(6) -0.004(5) -0.029(6) 0.005(5)
C166 0.081(9) 0.020(5) 0.026(6) -0.005(5) -0.009(5) 0.015(5)
C167 0.068(8) 0.030(6) 0.020(5) 0.000(5) -0.007(5) 0.003(5)
C168 0.057(7) 0.021(5) 0.016(5) -0.003(4) -0.009(5) 0.001(5)
O1W 0.064(6) 0.107(8) 0.111(8) -0.037(6) -0.015(6) -0.001(6)
O2W 0.059(7) 0.172(11) 0.151(10) -0.090(9) 0.001(6) -0.023(7)
O3W 0.126(8) 0.209(9) 0.182(9) -0.081(7) -0.059(7) 0.043(7)
O4W 0.191(10) 0.240(10) 0.166(9) -0.089(7) -0.066(7) 0.052(8)
O5W 0.141(8) 0.220(9) 0.172(9) -0.094(7) -0.022(7) 0.004(7)
O6W 0.285(12) 0.275(12) 0.261(12) -0.085(9) -0.062(9) 0.036(9)

loop_
_atom_type_symbol
_atom_type_description
_atom_type_scat_dispersion_real
_atom_type_scat_dispersion_imag
_atom_type_scat_source
C C 0.0033 0.0016 'International Tables Vol C Tables 4.2.6.8 and 6.1.1.4'
H H 0.0000 0.0000 'International Tables Vol C Tables 4.2.6.8 and 6.1.1.4'
Cu Cu 0.3201 1.2651 'International Tables Vol C Tables 4.2.6.8 and 6.1.1.4'
N N 0.0061 0.0033 'International Tables Vol C Tables 4.2.6.8 and 6.1.1.4'
O O 0.0106 0.0060 'International Tables Vol C Tables 4.2.6.8 and 6.1.1.4'

loop_
_geom_angle_atom_site_label_1
_geom_angle_atom_site_label_2
_geom_angle_atom_site_label_3
_geom_angle
_geom_angle_site_symmetry_1
_geom_angle_site_symmetry_3
O53 Cu1 O1 170.3(3) . 2_565
O53 Cu1 O18 92.1(2) . .
O1 Cu1 O18 94.9(2) 2_565 .
O53 Cu1 O1 94.1(2) . .
O1 Cu1 O1 80.8(2) 2_565 .
O18 Cu1 O1 164.3(2) . .
O53 Cu1 Cu1 133.39(18) . 2_565
O1 Cu1 Cu1 41.05(15) 2_565 2_565
O18 Cu1 Cu1 134.05(17) . 2_565
O1 Cu1 Cu1 39.80(15) . 2_565
O53 Cu1 Cu3 135.80(19) . 2_565
O1 Cu1 Cu3 40.02(16) 2_565 2_565
O18 Cu1 Cu3 78.78(17) . 2_565
O1 Cu1 Cu3 106.18(16) . 2_565
Cu1 Cu1 Cu3 71.87(5) 2_565 2_565
O3 Cu2 N8 170.5(3) . .
O3 Cu2 O13 93.7(2) . .
N8 Cu2 O13 90.1(3) . .
O3 Cu2 O12 84.6(2) . .
N8 Cu2 O12 87.4(3) . .
O13 Cu2 O12 145.8(3) . .
O3 Cu2 O54 91.8(2) . .
N8 Cu2 O54 95.7(3) . .
O13 Cu2 O54 105.2(3) . .
O12 Cu2 O54 109.0(2) . .
O17 Cu3 O10 158.3(3) 2_565 2_565
O17 Cu3 O1 90.6(2) 2_565 .
O10 Cu3 O1 92.6(2) 2_565 .
O17 Cu3 N4 86.6(3) 2_565 .
O10 Cu3 N4 90.4(3) 2_565 .
O1 Cu3 N4 177.1(3) . .
O17 Cu3 O55 85.8(2) 2_565 .
O10 Cu3 O55 115.8(2) 2_565 .
O1 Cu3 O55 87.7(2) . .
N4 Cu3 O55 91.3(2) . .
O17 Cu3 Cu1 77.64(17) 2_565 2_565
O10 Cu3 Cu1 91.38(18) 2_565 2_565
O1 Cu3 Cu1 39.23(16) . 2_565
N4 Cu3 Cu1 140.4(2) . 2_565
O55 Cu3 Cu1 122.88(16) . 2_565
O2 Cu4 O11 175.2(2) . .
O2 Cu4 O19 96.9(2) . 2_565
O11 Cu4 O19 87.6(2) . 2_565
O2 Cu4 O3 81.4(2) . .
O11 Cu4 O3 94.2(2) . .
O19 Cu4 O3 142.3(2) 2_565 .
O2 Cu4 O55 87.9(2) . .
O11 Cu4 O55 92.4(2) . .
O19 Cu4 O55 105.1(2) 2_565 .
O3 Cu4 O55 112.4(2) . .
O2 Cu4 Cu5 41.47(16) . .
O11 Cu4 Cu5 133.99(19) . .
O19 Cu4 Cu5 128.31(17) 2_565 .
O3 Cu4 Cu5 39.91(15) . .
O55 Cu4 Cu5 102.28(15) . .
O3 Cu5 O26 175.1(2) . .
O3 Cu5 O14 97.5(2) . .
O26 Cu5 O14 87.0(2) . .
O3 Cu5 O2 81.3(2) . .
O26 Cu5 O2 93.9(2) . .
O14 Cu5 O2 144.2(3) . .
O3 Cu5 O22 88.2(2) . .
O26 Cu5 O22 92.5(2) . .
O14 Cu5 O22 105.5(2) . .
O2 Cu5 O22 110.1(2) . .
O3 Cu5 Cu4 41.98(16) . .
O26 Cu5 Cu4 133.24(17) . .
O14 Cu5 Cu4 128.39(18) . .
O2 Cu5 Cu4 39.33(14) . .
O22 Cu5 Cu4 103.36(15) . .
O2 Cu6 N1 170.5(3) 2_565 1_564
O2 Cu6 O20 94.0(2) 2_565 .
N1 Cu6 O20 90.4(3) 1_564 .
O2 Cu6 O25 84.6(2) 2_565 2_565
N1 Cu6 O25 86.8(3) 1_564 2_565
O20 Cu6 O25 143.4(3) . 2_565
O2 Cu6 O23 92.3(2) 2_565 2_565
N1 Cu6 O23 94.5(3) 1_564 2_565
O20 Cu6 O23 107.1(3) . 2_565
O25 Cu6 O23 109.4(2) 2_565 2_565
O24 Cu7 O33 93.0(2) . .
O24 Cu7 O5 174.2(2) . .
O33 Cu7 O5 92.1(2) . .
O24 Cu7 O4 94.2(2) . .
O33 Cu7 O4 166.7(2) . .
O5 Cu7 O4 81.3(2) . .
O24 Cu7 O27 87.7(2) . .
O33 Cu7 O27 105.4(2) . .
O5 Cu7 O27 88.4(2) . .
O4 Cu7 O27 86.1(2) . .
O24 Cu7 Cu9 134.50(18) . .
O33 Cu7 Cu9 132.41(17) . .
O5 Cu7 Cu9 40.55(15) . .
O4 Cu7 Cu9 41.01(15) . .
O27 Cu7 Cu9 82.65(15) . .
N5 Cu8 O5 175.3(3) . 1_564
N5 Cu8 O34 87.5(3) . 1_564
O5 Cu8 O34 88.5(2) 1_564 1_564
N5 Cu8 O28 91.9(3) . 1_564
O5 Cu8 O28 92.8(2) 1_564 1_564
O34 Cu8 O28 150.1(2) 1_564 1_564
N5 Cu8 O30 95.6(3) . .
O5 Cu8 O30 84.6(2) 1_564 .
O34 Cu8 O30 122.7(2) 1_564 .
O28 Cu8 O30 87.1(2) 1_564 .
O29 Cu9 O16 89.5(2) 1_546 .
O29 Cu9 O5 96.0(2) 1_546 .
O16 Cu9 O5 169.5(2) . .
O29 Cu9 O4 177.0(2) 1_546 .
O16 Cu9 O4 93.6(2) . .
O5 Cu9 O4 81.0(2) . .
O29 Cu9 Cu7 135.76(18) 1_546 .
O16 Cu9 Cu7 133.15(17) . .
O5 Cu9 Cu7 39.99(14) . .
O4 Cu9 Cu7 41.32(15) . .
O45 Cu10 O15 155.5(3) . .
O45 Cu10 O4 92.4(2) . .
O15 Cu10 O4 90.5(2) . .
O45 Cu10 N13 92.7(3) . .
O15 Cu10 N13 86.0(3) . .
O4 Cu10 N13 174.3(2) . .
O45 Cu10 O22 120.0(2) . .
O15 Cu10 O22 84.5(2) . .
O4 Cu10 O22 86.4(2) . .
N13 Cu10 O22 88.8(2) . .
O6 Cu11 O47 166.9(2) . .
O6 Cu11 O35 91.3(2) . .
O47 Cu11 O35 83.8(2) . .
O6 Cu11 O31 93.0(2) . 1_546
O47 Cu11 O31 93.1(2) . 1_546
O35 Cu11 O31 173.3(3) . 1_546
O7 Cu12 O41 88.1(2) . .
O7 Cu12 N9 167.2(3) . .
O41 Cu12 N9 88.9(3) . .
O7 Cu12 O48 89.5(2) . .
O41 Cu12 O48 160.5(3) . .
N9 Cu12 O48 89.1(3) . .
O7 Cu12 O31 85.5(2) . 1_546
O41 Cu12 O31 105.9(3) . 1_546
N9 Cu12 O31 107.3(3) . 1_546
O48 Cu12 O31 93.2(2) . 1_546
O7 Cu13 O42 91.8(2) . .
O7 Cu13 O38 168.9(2) . .
O42 Cu13 O38 83.3(2) . .
O7 Cu13 O49 92.6(2) . .
O42 Cu13 O49 175.2(3) . .
O38 Cu13 O49 92.7(2) . .
O6 Cu14 N16 165.1(3) . 1_546
O6 Cu14 O36 87.7(2) . .
N16 Cu14 O36 89.7(3) 1_546 .
O6 Cu14 O37 88.6(2) . .
N16 Cu14 O37 89.5(3) 1_546 .
O36 Cu14 O37 162.6(3) . .
O6 Cu14 O49 88.3(2) . .
N16 Cu14 O49 106.6(3) 1_546 .
O36 Cu14 O49 104.8(2) . .
O37 Cu14 O49 92.1(2) . .
O8 Cu15 N12 173.7(2) . 2_666
O8 Cu15 O43 88.4(2) . .
N12 Cu15 O43 87.3(3) 2_666 .
O8 Cu15 O40 93.6(2) . 2_657
N12 Cu15 O40 92.6(3) 2_666 2_657
O43 Cu15 O40 143.9(3) . 2_657
O8 Cu15 O51 85.6(2) . .
N12 Cu15 O51 93.4(3) 2_666 .
O43 Cu15 O51 126.1(3) . .
O40 Cu15 O51 90.0(2) 2_657 .
O52 Cu16 O44 91.0(2) 2_657 .
O52 Cu16 O8 173.8(3) 2_657 .
O44 Cu16 O8 91.4(2) . .
O52 Cu16 O8 95.0(2) 2_657 2_657
O44 Cu16 O8 169.3(2) . 2_657
O8 Cu16 O8 81.8(2) . 2_657
O52 Cu16 O39 93.4(2) 2_657 2_657
O44 Cu16 O39 107.4(2) . 2_657
O8 Cu16 O39 91.4(2) . 2_657
O8 Cu16 O39 81.1(2) 2_657 2_657
O52 Cu16 Cu16 135.64(18) 2_657 2_657
O44 Cu16 Cu16 131.81(18) . 2_657
O8 Cu16 Cu16 40.90(15) . 2_657
O8 Cu16 Cu16 40.87(15) 2_657 2_657
O39 Cu16 Cu16 85.07(15) 2_657 2_657
Cu1 O1 Cu3 100.7(3) 2_565 .
Cu1 O1 Cu1 99.2(2) 2_565 .
Cu3 O1 Cu1 125.6(3) . .
Cu4 O2 Cu6 127.3(3) . 2_565
Cu4 O2 Cu5 99.2(2) . .
Cu6 O2 Cu5 120.1(2) 2_565 .
Cu2 O3 Cu5 125.8(3) . .
Cu2 O3 Cu4 118.6(2) . .
Cu5 O3 Cu4 98.1(2) . .
Cu10 O4 Cu9 101.5(2) . .
Cu10 O4 Cu7 127.4(3) . .
Cu9 O4 Cu7 97.7(2) . .
Cu7 O5 Cu8 106.0(2) . 1_546
Cu7 O5 Cu9 99.5(2) . .
Cu8 O5 Cu9 115.2(3) 1_546 .
Cu11 O6 Cu14 118.7(3) . .
Cu13 O7 Cu12 118.1(3) . .
Cu15 O8 Cu16 107.5(3) . .
Cu15 O8 Cu16 117.8(3) . 2_657
Cu16 O8 Cu16 98.2(2) . 2_657
C1 O10 Cu3 111.0(6) . 2_565
C8 O11 Cu4 124.5(5) . .
C8 O12 Cu2 130.1(6) . .
C25 O13 Cu2 133.0(6) . .
C25 O14 Cu5 129.0(6) . .
C32 O15 Cu10 127.2(5) . .
C32 O16 Cu9 129.3(6) . .
C17 O17 Cu3 130.8(5) . 2_565
C17 O18 Cu1 126.1(5) . .
C24 O19 Cu4 129.2(6) . 2_565
C24 O20 Cu6 130.9(6) . .
C48 O22 Cu5 122.3(5) . .
C48 O22 Cu10 115.5(5) . .
Cu5 O22 Cu10 121.9(3) . .
C41 O23 Cu6 133.3(6) . 2_565
C41 O24 Cu7 133.4(6) . .
C33 O25 Cu6 129.2(6) . 2_565
C33 O26 Cu5 123.7(5) . .
C40 O27 Cu7 126.6(6) . .
C40 O28 Cu8 111.5(5) . 1_546
C49 O29 Cu9 129.6(6) . 1_564
C49 O30 Cu8 132.2(6) . .
C56 O31 Cu11 124.6(6) . 1_564
C56 O31 Cu12 122.9(5) . 1_564
Cu11 O31 Cu12 111.1(3) 1_564 1_564
C57 O33 Cu7 130.1(6) . .
C57 O34 Cu8 130.2(5) . 1_546
C64 O35 Cu11 128.5(6) . .
C64 O36 Cu14 127.4(6) . .
C81 O37 Cu14 137.5(6) . .
C81 O38 Cu13 125.9(5) . .
C88 O39 Cu16 124.0(5) . 2_657
C88 O40 Cu15 120.0(6) . 2_657
C89 O41 Cu12 126.5(6) . .
C89 O42 Cu13 129.1(6) . .
C96 O43 Cu15 129.5(5) . .
C96 O44 Cu16 129.8(6) . .
C65 O45 Cu10 116.9(5) . .
C72 O47 Cu11 125.4(5) . .
C72 O48 Cu12 135.3(6) . .
C73 O49 Cu13 126.5(5) . .
C73 O49 Cu14 119.4(5) . .
Cu13 O49 Cu14 111.0(3) . .
C80 O51 Cu15 133.6(6) . .
C80 O52 Cu16 130.9(6) . 2_657
C9 O53 Cu1 133.9(6) . .
C9 O54 Cu2 135.7(6) . .
C16 O55 Cu4 121.6(5) . .
C16 O55 Cu3 115.6(5) . .
Cu4 O55 Cu3 122.4(3) . .
C99 N1 C97 105.6(7) . .
C99 N1 Cu6 122.1(6) . 1_546
C97 N1 Cu6 132.3(6) . 1_546
C99 N2 C98 106.0(8) . .
C99 N2 C100 128.0(8) . .
C98 N2 C100 125.6(8) . .
C112 N3 C114 107.4(7) . .
C112 N3 C109 128.8(8) . .
C114 N3 C109 123.3(7) . .
C114 N4 C113 107.1(7) . .
C114 N4 Cu3 119.9(6) . .
C113 N4 Cu3 132.7(6) . .
C117 N5 C115 103.7(7) . .
C117 N5 Cu8 122.2(6) . .
C115 N5 Cu8 133.9(6) . .
C117 N6 C116 108.0(7) . .
C117 N6 C118 125.0(7) . .
C116 N6 C118 126.9(7) . .
C132 N7 C130 106.1(7) . .
C132 N7 C127 126.1(8) . .
C130 N7 C127 127.8(8) . .
C132 N8 C131 105.3(7) . .
C132 N8 Cu2 124.6(6) . .
C131 N8 Cu2 130.1(6) . .
C133 N9 C135 105.3(7) . .
C133 N9 Cu12 127.9(7) . .
C135 N9 Cu12 126.6(6) . .
C133 N10 C134 107.7(7) . .
C133 N10 C136 127.3(8) . .
C134 N10 C136 125.0(8) . .
C148 N11 C150 108.0(7) . .
C148 N11 C145 129.3(7) . .
C150 N11 C145 122.7(7) . .
C150 N12 C149 105.7(7) . .
C150 N12 Cu15 121.3(6) . 2_666
C149 N12 Cu15 133.0(6) . 2_666
C151 N13 C152 105.9(7) . .
C151 N13 Cu10 120.3(6) . .
C152 N13 Cu10 133.8(6) . .
C151 N14 C153 106.5(7) . .
C151 N14 C154 124.7(7) . .
C153 N14 C154 128.4(8) . .
C168 N15 C166 106.4(7) . .
C168 N15 C163 126.1(8) . .
C166 N15 C163 127.4(8) . .
C168 N16 C167 105.1(7) . .
C168 N16 Cu14 126.6(6) . 1_564
C167 N16 Cu14 128.2(5) . 1_564
O9 C1 O10 123.8(8) . .
O9 C1 C2 121.0(8) . .
O10 C1 C2 115.2(8) . .
C7 C2 C3 120.6(8) . .
C7 C2 C1 120.3(8) . .
C3 C2 C1 119.1(8) . .
C4 C3 C2 118.4(10) . .
C4 C3 H3 120.8 . .
C2 C3 H3 120.8 . .
C5 C4 C3 119.8(10) . .
C5 C4 H4 120.1 . .
C3 C4 H4 120.1 . .
C4 C5 C6 122.7(10) . .
C4 C5 H5 118.6 . .
C6 C5 H5 118.6 . .
C5 C6 C7 118.8(9) . .
C5 C6 H6 120.6 . .
C7 C6 H6 120.6 . .
C2 C7 C6 119.6(9) . .
C2 C7 C8 124.5(8) . .
C6 C7 C8 115.9(8) . .
O12 C8 O11 124.9(9) . .
O12 C8 C7 117.3(8) . .
O11 C8 C7 117.7(8) . .
O54 C9 O53 125.0(8) . .
O54 C9 C10 117.1(8) . .
O53 C9 C10 117.6(8) . .
C15 C10 C11 120.0(9) . .
C15 C10 C9 118.8(8) . .
C11 C10 C9 121.1(8) . .
C12 C11 C10 119.9(9) . .
C12 C11 H11 120.1 . .
C10 C11 H11 120.1 . .
C11 C12 C13 120.8(9) . .
C11 C12 H12 119.6 . .
C13 C12 H12 119.6 . .
C14 C13 C12 119.3(10) . .
C14 C13 H13 120.4 . .
C12 C13 H13 120.4 . .
C13 C14 C15 120.2(9) . .
C13 C14 H14 119.9 . .
C15 C14 H14 119.9 . .
C10 C15 C14 119.7(9) . .
C10 C15 C16 120.7(8) . .
C14 C15 C16 119.4(8) . .
O56 C16 O55 125.2(8) . .
O56 C16 C15 119.5(8) . .
O55 C16 C15 115.3(7) . .
O17 C17 O18 126.1(8) . .
O17 C17 C18 115.5(7) . .
O18 C17 C18 118.2(7) . .
C19 C18 C23 117.8(8) . .
C19 C18 C17 119.9(7) . .
C23 C18 C17 121.6(7) . .
C20 C19 C18 121.1(9) . .
C20 C19 H19 119.5 . .
C18 C19 H19 119.5 . .
C19 C20 C21 121.8(9) . .
C19 C20 H20 119.1 . .
C21 C20 H20 119.1 . .
C22 C21 C20 118.0(9) . .
C22 C21 H21 121.0 . .
C20 C21 H21 121.0 . .
C23 C22 C21 121.5(8) . .
C23 C22 H22 119.2 . .
C21 C22 H22 119.2 . .
C22 C23 C18 119.7(8) . .
C22 C23 C24 117.9(7) . .
C18 C23 C24 122.3(7) . .
O20 C24 O19 126.2(8) . .
O20 C24 C23 117.7(8) . .
O19 C24 C23 116.1(7) . .
O13 C25 O14 125.0(8) . .
O13 C25 C26 117.6(7) . .
O14 C25 C26 117.3(8) . .
C31 C26 C27 118.6(8) . .
C31 C26 C25 122.7(7) . .
C27 C26 C25 118.5(7) . .
C28 C27 C26 120.8(8) . .
C28 C27 H27 119.6 . .
C26 C27 H27 119.6 . .
C29 C28 C27 119.7(9) . .
C29 C28 H28 120.1 . .
C27 C28 H28 120.1 . .
C28 C29 C30 120.8(10) . .
C28 C29 H29 119.6 . .
C30 C29 H29 119.6 . .
C29 C30 C31 120.0(8) . .
C29 C30 H30 120.0 . .
C31 C30 H30 120.0 . .
C26 C31 C30 120.1(8) . .
C26 C31 C32 122.4(8) . .
C30 C31 C32 116.9(7) . .
O16 C32 O15 127.5(8) . .
O16 C32 C31 119.7(8) . .
O15 C32 C31 112.7(7) . .
O25 C33 O26 126.5(8) . .
O25 C33 C34 115.6(8) . .
O26 C33 C34 117.7(8) . .
C35 C34 C39 121.4(8) . .
C35 C34 C33 117.0(7) . .
C39 C34 C33 121.6(7) . .
C34 C35 C36 119.8(8) . .
C34 C35 H35 120.1 . .
C36 C35 H35 120.1 . .
C37 C36 C35 119.5(9) . .
C37 C36 H36 120.3 . .
C35 C36 H36 120.3 . .
C38 C37 C36 119.6(9) . .
C38 C37 H37 120.2 . .
C36 C37 H37 120.2 . .
C37 C38 C39 122.3(8) . .
C37 C38 H38 118.9 . .
C39 C38 H38 118.9 . .
C38 C39 C34 117.4(8) . .
C38 C39 C40 121.4(7) . .
C34 C39 C40 121.2(8) . .
O27 C40 O28 123.7(8) . .
O27 C40 C39 120.7(7) . .
O28 C40 C39 115.7(8) . .
O23 C41 O24 125.2(9) . .
O23 C41 C42 116.6(8) . .
O24 C41 C42 117.9(8) . .
C43 C42 C47 120.2(9) . .
C43 C42 C41 121.6(8) . .
C47 C42 C41 118.1(7) . .
C44 C43 C42 120.6(10) . .
C44 C43 H43 119.7 . .
C42 C43 H43 119.7 . .
C43 C44 C45 120.5(10) . .
C43 C44 H44 119.8 . .
C45 C44 H44 119.8 . .
C46 C45 C44 118.9(11) . .
C46 C45 H45 120.6 . .
C44 C45 H45 120.6 . .
C45 C46 C47 121.9(11) . .
C45 C46 H46 119.0 . .
C47 C46 H46 119.0 . .
C46 C47 C42 117.8(8) . .
C46 C47 C48 122.4(9) . .
C42 C47 C48 119.5(8) . .
O21 C48 O22 124.7(8) . .
O21 C48 C47 120.0(8) . .
O22 C48 C47 115.2(7) . .
O30 C49 O29 127.7(8) . .
O30 C49 C50 118.2(8) . .
O29 C49 C50 114.1(8) . .
C51 C50 C55 118.7(8) . .
C51 C50 C49 119.9(8) . .
C55 C50 C49 120.9(7) . .
C50 C51 C52 121.8(9) . .
C50 C51 H51 119.1 . .
C52 C51 H51 119.1 . .
C51 C52 C53 118.8(10) . .
C51 C52 H52 120.6 . .
C53 C52 H52 120.6 . .
C54 C53 C52 120.0(9) . .
C54 C53 H53 120.0 . .
C52 C53 H53 120.0 . .
C53 C54 C55 120.9(9) . .
C53 C54 H54 119.5 . .
C55 C54 H54 119.5 . .
C54 C55 C50 119.7(8) . .
C54 C55 C56 121.0(8) . .
C50 C55 C56 119.4(8) . .
O32 C56 O31 126.3(8) . .
O32 C56 C55 117.7(8) . .
O31 C56 C55 116.0(8) . .
O34 C57 O33 125.5(8) . .
O34 C57 C58 118.1(7) . .
O33 C57 C58 116.3(8) . .
C59 C58 C63 119.6(8) . .
C59 C58 C57 117.0(7) . .
C63 C58 C57 123.3(8) . .
C60 C59 C58 120.6(8) . .
C60 C59 H59 119.7 . .
C58 C59 H59 119.7 . .
C61 C60 C59 119.4(9) . .
C61 C60 H60 120.3 . .
C59 C60 H60 120.3 . .
C62 C61 C60 121.0(9) . .
C62 C61 H61 119.5 . .
C60 C61 H61 119.5 . .
C61 C62 C63 121.3(8) . .
C61 C62 H62 119.3 . .
C63 C62 H62 119.3 . .
C62 C63 C58 118.1(8) . .
C62 C63 C64 118.2(7) . .
C58 C63 C64 123.7(7) . .
O35 C64 O36 126.8(8) . .
O35 C64 C63 117.7(7) . .
O36 C64 C63 115.4(7) . .
O46 C65 O45 124.5(7) . .
O46 C65 C66 120.2(7) . .
O45 C65 C66 115.3(7) . .
C71 C66 C67 118.1(8) . .
C71 C66 C65 122.4(7) . .
C67 C66 C65 119.4(7) . .
C68 C67 C66 121.2(8) . .
C68 C67 H67 119.4 . .
C66 C67 H67 119.4 . .
C69 C68 C67 119.7(9) . .
C69 C68 H68 120.1 . .
C67 C68 H68 120.1 . .
C70 C69 C68 121.0(10) . .
C70 C69 H69 119.5 . .
C68 C69 H69 119.5 . .
C69 C70 C71 120.9(9) . .
C69 C70 H70 119.5 . .
C71 C70 H70 119.5 . .
C70 C71 C66 119.0(8) . .
C70 C71 C72 115.5(7) . .
C66 C71 C72 125.5(7) . .
O47 C72 O48 126.9(8) . .
O47 C72 C71 119.3(8) . .
O48 C72 C71 113.5(7) . .
O50 C73 O49 125.4(8) . .
O50 C73 C74 118.6(8) . .
O49 C73 C74 116.0(8) . .
C75 C74 C79 119.0(8) . .
C75 C74 C73 120.8(7) . .
C79 C74 C73 120.0(8) . .
C76 C75 C74 121.2(8) . .
C76 C75 H75 119.4 . .
C74 C75 H75 119.4 . .
C75 C76 C77 119.5(9) . .
C75 C76 H76 120.2 . .
C77 C76 H76 120.2 . .
C76 C77 C78 121.7(9) . .
C76 C77 H77 119.2 . .
C78 C77 H77 119.2 . .
C77 C78 C79 119.2(8) . .
C77 C78 H78 120.4 . .
C79 C78 H78 120.4 . .
C78 C79 C74 119.3(8) . .
C78 C79 C80 119.1(7) . .
C74 C79 C80 121.3(8) . .
O51 C80 O52 126.8(8) . .
O51 C80 C79 118.0(8) . .
O52 C80 C79 115.1(8) . .
O37 C81 O38 125.1(8) . .
O37 C81 C82 114.8(8) . .
O38 C81 C82 119.8(8) . .
C83 C82 C87 118.6(8) . .
C83 C82 C81 117.0(7) . .
C87 C82 C81 124.4(7) . .
C84 C83 C82 122.5(8) . .
C84 C83 H83 118.8 . .
C82 C83 H83 118.8 . .
C83 C84 C85 118.8(9) . .
C83 C84 H84 120.6 . .
C85 C84 H84 120.6 . .
C86 C85 C84 119.7(9) . .
C86 C85 H85 120.2 . .
C84 C85 H85 120.2 . .
C85 C86 C87 122.1(8) . .
C85 C86 H86 118.9 . .
C87 C86 H86 118.9 . .
C86 C87 C82 118.3(8) . .
C86 C87 C88 119.1(7) . .
C82 C87 C88 122.6(7) . .
O40 C88 O39 124.2(7) . .
O40 C88 C87 116.0(8) . .
O39 C88 C87 119.8(7) . .
O41 C89 O42 126.2(8) . .
O41 C89 C90 115.1(8) . .
O42 C89 C90 118.6(7) . .
C91 C90 C95 118.5(8) . .
C91 C90 C89 118.5(7) . .
C95 C90 C89 122.8(8) . .
C92 C91 C90 121.3(8) . .
C92 C91 H91 119.4 . .
C90 C91 H91 119.4 . .
C91 C92 C93 120.3(8) . .
C91 C92 H92 119.8 . .
C93 C92 H92 119.8 . .
C94 C93 C92 119.3(9) . .
C94 C93 H93 120.3 . .
C92 C93 H93 120.3 . .
C93 C94 C95 122.0(8) . .
C93 C94 H94 119.0 . .
C95 C94 H94 119.0 . .
C94 C95 C90 118.5(8) . .
C94 C95 C96 118.0(7) . .
C90 C95 C96 123.0(8) . .
O43 C96 O44 127.4(8) . .
O43 C96 C95 117.7(8) . .
O44 C96 C95 114.8(8) . .
N1 C97 C98 109.7(9) . .
N1 C97 H97 125.1 . .
C98 C97 H97 125.1 . .
C97 C98 N2 105.8(10) . .
C97 C98 H98 127.1 . .
N2 C98 H98 127.1 . .
N2 C99 N1 112.7(8) . .
N2 C99 H99 123.7 . .
N1 C99 H99 123.7 . .
C105 C100 C101 119.3(9) . .
C105 C100 N2 121.6(9) . .
C101 C100 N2 119.1(9) . .
C100 C101 C102 120.4(9) . .
C100 C101 H101 119.8 . .
C102 C101 H101 119.8 . .
C101 C102 C103 121.5(10) . .
C101 C102 H102 119.3 . .
C103 C102 H102 119.3 . .
C104 C103 C102 115.6(8) . .
C104 C103 C106 121.6(9) . .
C102 C103 C106 122.8(9) . .
C105 C104 C103 122.9(9) . .
C105 C104 H104 118.6 . .
C103 C104 H104 118.6 . .
C100 C105 C104 120.3(10) . .
C100 C105 H105 119.9 . .
C104 C105 H105 119.9 . .
C107 C106 C111 116.9(8) . .
C107 C106 C103 123.0(8) . .
C111 C106 C103 120.1(8) . .
C106 C107 C108 122.8(9) . .
C106 C107 H107 118.6 . .
C108 C107 H107 118.6 . .
C109 C108 C107 118.1(9) . .
C109 C108 H108 120.9 . .
C107 C108 H108 120.9 . .
C108 C109 C110 120.4(8) . .
C108 C109 N3 121.1(8) . .
C110 C109 N3 118.4(8) . .
C111 C110 C109 119.6(9) . .
C111 C110 H110 120.2 . .
C109 C110 H110 120.2 . .
C110 C111 C106 122.1(9) . .
C110 C111 H111 119.0 . .
C106 C111 H111 119.0 . .
C113 C112 N3 107.4(9) . .
C113 C112 H112 126.3 . .
N3 C112 H112 126.3 . .
C112 C113 N4 108.3(8) . .
C112 C113 H113 125.9 . .
N4 C113 H113 125.9 . .
N4 C114 N3 109.7(8) . .
N4 C114 H114 125.1 . .
N3 C114 H114 125.1 . .
C116 C115 N5 111.8(8) . .
C116 C115 H115 124.1 . .
N5 C115 H115 124.1 . .
C115 C116 N6 104.5(8) . .
C115 C116 H116 127.7 . .
N6 C116 H116 127.7 . .
N6 C117 N5 112.0(8) . .
N6 C117 H117 124.0 . .
N5 C117 H117 124.0 . .
C119 C118 C123 120.3(8) . .
C119 C118 N6 117.8(8) . .
C123 C118 N6 121.9(8) . .
C118 C119 C120 119.6(9) . .
C118 C119 H119 120.2 . .
C120 C119 H119 120.2 . .
C121 C120 C119 122.1(9) . .
C121 C120 H120 119.0 . .
C119 C120 H120 119.0 . .
C120 C121 C122 117.0(8) . .
C120 C121 C124 121.0(8) . .
C122 C121 C124 122.0(8) . .
C121 C122 C123 121.8(8) . .
C121 C122 H122 119.1 . .
C123 C122 H122 119.1 . .
C118 C123 C122 119.0(8) . .
C118 C123 H123 120.5 . .
C122 C123 H123 120.5 . .
C125 C124 C129 118.5(8) . .
C125 C124 C121 120.0(8) . .
C129 C124 C121 121.5(8) . .
C124 C125 C126 122.3(9) . .
C124 C125 H125 118.9 . .
C126 C125 H125 118.9 . .
C127 C126 C125 117.8(9) . .
C127 C126 H126 121.1 . .
C125 C126 H126 121.1 . .
C128 C127 C126 120.4(8) . .
C128 C127 N7 121.2(8) . .
C126 C127 N7 118.4(8) . .
C127 C128 C129 120.6(8) . .
C127 C128 H128 119.7 . .
C129 C128 H128 119.7 . .
C124 C129 C128 120.3(9) . .
C124 C129 H129 119.8 . .
C128 C129 H129 119.8 . .
C131 C130 N7 106.9(9) . .
C131 C130 H130 126.6 . .
N7 C130 H130 126.6 . .
C130 C131 N8 109.8(8) . .
C130 C131 H131 125.1 . .
N8 C131 H131 125.1 . .
N8 C132 N7 111.9(8) . .
N8 C132 H132 124.0 . .
N7 C132 H132 124.0 . .
N9 C133 N10 111.7(9) . .
N9 C133 H133 124.1 . .
N10 C133 H133 124.1 . .
C135 C134 N10 105.4(8) . .
C135 C134 H134 127.3 . .
N10 C134 H134 127.3 . .
C134 C135 N9 109.9(8) . .
C134 C135 H135 125.0 . .
N9 C135 H135 125.0 . .
C137 C136 C141 119.6(8) . .
C137 C136 N10 120.7(8) . .
C141 C136 N10 119.7(8) . .
C136 C137 C138 119.7(9) . .
C136 C137 H137 120.1 . .
C138 C137 H137 120.1 . .
C139 C138 C137 122.4(9) . .
C139 C138 H138 118.8 . .
C137 C138 H138 118.8 . .
C138 C139 C140 117.1(8) . .
C138 C139 C142 121.1(8) . .
C140 C139 C142 121.8(8) . .
C139 C140 C141 121.3(9) . .
C139 C140 H140 119.4 . .
C141 C140 H140 119.4 . .
C136 C141 C140 119.7(9) . .
C136 C141 H141 120.1 . .
C140 C141 H141 120.1 . .
C143 C142 C147 116.9(8) . .
C143 C142 C139 122.7(8) . .
C147 C142 C139 120.1(8) . .
C144 C143 C142 122.6(8) . .
C144 C143 H143 118.7 . .
C142 C143 H143 118.7 . .
C145 C144 C143 118.7(8) . .
C145 C144 H144 120.6 . .
C143 C144 H144 120.6 . .
C144 C145 C146 121.1(7) . .
C144 C145 N11 120.3(7) . .
C146 C145 N11 118.6(7) . .
C145 C146 C147 119.3(8) . .
C145 C146 H146 120.4 . .
C147 C146 H146 120.4 . .
C146 C147 C142 121.3(8) . .
C146 C147 H147 119.3 . .
C142 C147 H147 119.3 . .
N11 C148 C149 107.1(8) . .
N11 C148 H148 126.5 . .
C149 C148 H148 126.5 . .
C148 C149 N12 109.1(8) . .
C148 C149 H149 125.5 . .
N12 C149 H149 125.5 . .
N12 C150 N11 110.1(8) . .
N12 C150 H150 125.0 . .
N11 C150 H150 125.0 . .
N13 C151 N14 111.1(8) . .
N13 C151 H151 124.5 . .
N14 C151 H151 124.5 . .
N13 C152 C153 109.3(8) . .
N13 C152 H152 125.4 . .
C153 C152 H152 125.4 . .
C152 C153 N14 107.2(9) . .
C152 C153 H153 126.4 . .
N14 C153 H153 126.4 . .
C155 C154 C159 121.4(8) . .
C155 C154 N14 121.3(8) . .
C159 C154 N14 117.3(8) . .
C154 C155 C156 119.5(9) . .
C154 C155 H155 120.2 . .
C156 C155 H155 120.2 . .
C155 C156 C157 120.8(9) . .
C155 C156 H156 119.6 . .
C157 C156 H156 119.6 . .
C158 C157 C156 117.8(8) . .
C158 C157 C160 121.2(8) . .
C156 C157 C160 120.9(8) . .
C157 C158 C159 122.0(9) . .
C157 C158 H158 119.0 . .
C159 C158 H158 119.0 . .
C154 C159 C158 118.5(8) . .
C154 C159 H159 120.7 . .
C158 C159 H159 120.7 . .
C165 C160 C161 118.0(8) . .
C165 C160 C157 121.4(8) . .
C161 C160 C157 120.6(9) . .
C162 C161 C160 121.1(9) . .
C162 C161 H161 119.4 . .
C160 C161 H161 119.4 . .
C163 C162 C161 119.3(8) . .
C163 C162 H162 120.4 . .
C161 C162 H162 120.4 . .
C162 C163 C164 120.7(8) . .
C162 C163 N15 119.1(8) . .
C164 C163 N15 120.2(8) . .
C165 C164 C163 119.5(9) . .
C165 C164 H164 120.3 . .
C163 C164 H164 120.3 . .
C164 C165 C160 121.3(9) . .
C164 C165 H165 119.3 . .
C160 C165 H165 119.3 . .
C167 C166 N15 108.0(8) . .
C167 C166 H166 126.0 . .
N15 C166 H166 126.0 . .
C166 C167 N16 109.4(8) . .
C166 C167 H167 125.3 . .
N16 C167 H167 125.3 . .
N16 C168 N15 111.0(8) . .
N16 C168 H168 124.5 . .
N15 C168 H168 124.5 . .

loop_
_geom_bond_atom_site_label_1
_geom_bond_atom_site_label_2
_geom_bond_distance
_geom_bond_site_symmetry_2
Cu1 O53 1.906(6) .
Cu1 O1 1.962(5) 2_565
Cu1 O18 1.990(6) .
Cu1 O1 2.013(5) .
Cu1 Cu1 3.027(2) 2_565
Cu1 Cu3 3.0482(18) 2_565
Cu2 O3 1.936(5) .
Cu2 N8 1.948(7) .
Cu2 O13 1.989(6) .
Cu2 O12 2.023(6) .
Cu2 O54 2.183(6) .
Cu3 O17 1.945(6) 2_565
Cu3 O10 1.946(6) 2_565
Cu3 O1 1.995(5) .
Cu3 N4 2.006(7) .
Cu3 O55 2.289(5) .
Cu3 Cu1 3.0482(18) 2_565
Cu4 O2 1.925(5) .
Cu4 O11 1.951(6) .
Cu4 O19 1.973(6) 2_565
Cu4 O3 2.026(5) .
Cu4 O55 2.229(6) .
Cu4 Cu5 2.9989(15) .
Cu5 O3 1.943(5) .
Cu5 O26 1.960(5) .
Cu5 O14 1.971(6) .
Cu5 O2 2.012(5) .
Cu5 O22 2.218(6) .
Cu6 O2 1.934(5) 2_565
Cu6 N1 1.957(7) 1_564
Cu6 O20 2.008(6) .
Cu6 O25 2.028(6) 2_565
Cu6 O23 2.175(6) 2_565
Cu7 O24 1.923(6) .
Cu7 O33 1.944(5) .
Cu7 O5 1.953(5) .
Cu7 O4 1.997(5) .
Cu7 O27 2.403(6) .
Cu7 Cu9 2.9968(17) .
Cu8 N5 1.970(7) .
Cu8 O5 1.970(5) 1_564
Cu8 O34 1.989(6) 1_564
Cu8 O28 2.019(6) 1_564
Cu8 O30 2.193(6) .
Cu9 O29 1.899(6) 1_546
Cu9 O16 1.954(5) .
Cu9 O5 1.975(5) .
Cu9 O4 1.984(5) .
Cu10 O45 1.941(5) .
Cu10 O15 1.954(5) .
Cu10 O4 1.975(5) .
Cu10 N13 1.988(7) .
Cu10 O22 2.334(5) .
Cu11 O6 1.885(5) .
Cu11 O47 1.960(5) .
Cu11 O35 1.961(6) .
Cu11 O31 1.972(6) 1_546
Cu12 O7 1.918(5) .
Cu12 O41 1.972(6) .
Cu12 N9 1.976(7) .
Cu12 O48 1.983(6) .
Cu12 O31 2.318(6) 1_546
Cu13 O7 1.883(5) .
Cu13 O42 1.947(6) .
Cu13 O38 1.964(5) .
Cu13 O49 1.967(6) .
Cu14 O6 1.913(5) .
Cu14 N16 1.963(6) 1_546
Cu14 O36 1.971(6) .
Cu14 O37 1.992(6) .
Cu14 O49 2.319(6) .
Cu15 O8 1.955(5) .
Cu15 N12 1.980(7) 2_666
Cu15 O43 1.980(6) .
Cu15 O40 2.021(6) 2_657
Cu15 O51 2.158(6) .
Cu16 O52 1.899(6) 2_657
Cu16 O44 1.929(5) .
Cu16 O8 1.964(5) .
Cu16 O8 1.966(5) 2_657
Cu16 O39 2.421(6) 2_657
Cu16 Cu16 2.971(2) 2_657
O1 Cu1 1.962(5) 2_565
O2 Cu6 1.934(5) 2_565
O5 Cu8 1.970(5) 1_546
O8 Cu16 1.966(5) 2_657
O9 C1 1.238(10) .
O10 C1 1.282(10) .
O10 Cu3 1.946(6) 2_565
O11 C8 1.279(10) .
O12 C8 1.250(10) .
O13 C25 1.253(9) .
O14 C25 1.259(10) .
O15 C32 1.244(10) .
O16 C32 1.238(9) .
O17 C17 1.243(10) .
O17 Cu3 1.945(6) 2_565
O18 C17 1.283(9) .
O19 C24 1.259(10) .
O19 Cu4 1.973(6) 2_565
O20 C24 1.259(9) .
O21 C48 1.248(9) .
O22 C48 1.272(10) .
O23 C41 1.227(9) .
O23 Cu6 2.175(6) 2_565
O24 C41 1.274(9) .
O25 C33 1.257(10) .
O25 Cu6 2.028(6) 2_565
O26 C33 1.260(10) .
O27 C40 1.246(10) .
O28 C40 1.286(9) .
O28 Cu8 2.019(6) 1_546
O29 C49 1.275(9) .
O29 Cu9 1.899(6) 1_564
O30 C49 1.243(10) .
O31 C56 1.289(10) .
O31 Cu11 1.972(6) 1_564
O31 Cu12 2.318(6) 1_564
O32 C56 1.237(10) .
O33 C57 1.268(9) .
O34 C57 1.257(10) .
O34 Cu8 1.989(6) 1_546
O35 C64 1.243(10) .
O36 C64 1.250(9) .
O37 C81 1.247(10) .
O38 C81 1.267(10) .
O39 C88 1.266(10) .
O39 Cu16 2.421(6) 2_657
O40 C88 1.261(9) .
O40 Cu15 2.021(6) 2_657
O41 C89 1.251(9) .
O42 C89 1.270(10) .
O43 C96 1.243(10) .
O44 C96 1.264(9) .
O45 C65 1.271(9) .
O46 C65 1.257(9) .
O47 C72 1.247(9) .
O48 C72 1.272(9) .
O49 C73 1.303(10) .
O50 C73 1.232(10) .
O51 C80 1.252(10) .
O52 C80 1.261(9) .
O52 Cu16 1.899(6) 2_657
O53 C9 1.272(9) .
O54 C9 1.255(9) .
O55 C16 1.274(10) .
O56 C16 1.248(9) .
N1 C99 1.315(10) .
N1 C97 1.344(12) .
N1 Cu6 1.957(7) 1_546
N2 C99 1.312(10) .
N2 C98 1.386(12) .
N2 C100 1.433(10) .
N3 C112 1.355(11) .
N3 C114 1.356(10) .
N3 C109 1.447(10) .
N4 C114 1.321(10) .
N4 C113 1.371(11) .
N5 C117 1.327(10) .
N5 C115 1.359(11) .
N6 C117 1.327(11) .
N6 C116 1.361(11) .
N6 C118 1.444(10) .
N7 C132 1.340(11) .
N7 C130 1.377(12) .
N7 C127 1.439(10) .
N8 C132 1.312(10) .
N8 C131 1.373(11) .
N9 C133 1.311(10) .
N9 C135 1.373(11) .
N10 C133 1.329(10) .
N10 C134 1.371(11) .
N10 C136 1.430(10) .
N11 C148 1.340(10) .
N11 C150 1.343(10) .
N11 C145 1.455(10) .
N12 C150 1.338(10) .
N12 C149 1.364(11) .
N12 Cu15 1.980(7) 2_666
N13 C151 1.326(10) .
N13 C152 1.345(11) .
N14 C151 1.336(10) .
N14 C153 1.353(11) .
N14 C154 1.447(10) .
N15 C168 1.346(10) .
N15 C166 1.351(11) .
N15 C163 1.457(10) .
N16 C168 1.325(9) .
N16 C167 1.373(11) .
N16 Cu14 1.963(6) 1_564
C1 C2 1.499(12) .
C2 C7 1.381(11) .
C2 C3 1.405(12) .
C3 C4 1.403(13) .
C3 H3 0.9300 .
C4 C5 1.352(14) .
C4 H4 0.9300 .
C5 C6 1.367(14) .
C5 H5 0.9300 .
C6 C7 1.407(12) .
C6 H6 0.9300 .
C7 C8 1.477(12) .
C9 C10 1.511(12) .
C10 C15 1.390(11) .
C10 C11 1.403(11) .
C11 C12 1.377(13) .
C11 H11 0.9300 .
C12 C13 1.407(13) .
C12 H12 0.9300 .
C13 C14 1.388(13) .
C13 H13 0.9300 .
C14 C15 1.410(12) .
C14 H14 0.9300 .
C15 C16 1.490(12) .
C17 C18 1.478(11) .
C18 C19 1.399(11) .
C18 C23 1.435(10) .
C19 C20 1.352(12) .
C19 H19 0.9300 .
C20 C21 1.401(13) .
C20 H20 0.9300 .
C21 C22 1.390(12) .
C21 H21 0.9300 .
C22 C23 1.375(11) .
C22 H22 0.9300 .
C23 C24 1.500(11) .
C25 C26 1.501(12) .
C26 C31 1.382(11) .
C26 C27 1.404(11) .
C27 C28 1.381(12) .
C27 H27 0.9300 .
C28 C29 1.371(12) .
C28 H28 0.9300 .
C29 C30 1.371(12) .
C29 H29 0.9300 .
C30 C31 1.400(11) .
C30 H30 0.9300 .
C31 C32 1.541(11) .
C33 C34 1.527(12) .
C34 C35 1.361(11) .
C34 C39 1.389(11) .
C35 C36 1.391(13) .
C35 H35 0.9300 .
C36 C37 1.382(12) .
C36 H36 0.9300 .
C37 C38 1.351(12) .
C37 H37 0.9300 .
C38 C39 1.386(12) .
C38 H38 0.9300 .
C39 C40 1.493(11) .
C41 C42 1.523(12) .
C42 C43 1.376(11) .
C42 C47 1.418(11) .
C43 C44 1.375(15) .
C43 H43 0.9300 .
C44 C45 1.394(15) .
C44 H44 0.9300 .
C45 C46 1.381(13) .
C45 H45 0.9300 .
C46 C47 1.389(13) .
C46 H46 0.9300 .
C47 C48 1.490(12) .
C49 C50 1.515(11) .
C50 C51 1.369(12) .
C50 C55 1.406(11) .
C51 C52 1.387(13) .
C51 H51 0.9300 .
C52 C53 1.394(13) .
C52 H52 0.9300 .
C53 C54 1.370(13) .
C53 H53 0.9300 .
C54 C55 1.379(11) .
C54 H54 0.9300 .
C55 C56 1.503(11) .
C57 C58 1.507(11) .
C58 C59 1.381(12) .
C58 C63 1.395(11) .
C59 C60 1.367(12) .
C59 H59 0.9300 .
C60 C61 1.364(12) .
C60 H60 0.9300 .
C61 C62 1.346(12) .
C61 H61 0.9300 .
C62 C63 1.381(11) .
C62 H62 0.9300 .
C63 C64 1.499(11) .
C65 C66 1.484(11) .
C66 C71 1.403(10) .
C66 C67 1.408(12) .
C67 C68 1.369(12) .
C67 H67 0.9300 .
C68 C69 1.367(12) .
C68 H68 0.9300 .
C69 C70 1.357(13) .
C69 H69 0.9300 .
C70 C71 1.397(12) .
C70 H70 0.9300 .
C71 C72 1.516(11) .
C73 C74 1.498(11) .
C74 C75 1.391(12) .
C74 C79 1.405(10) .
C75 C76 1.368(12) .
C75 H75 0.9300 .
C76 C77 1.370(12) .
C76 H76 0.9300 .
C77 C78 1.377(12) .
C77 H77 0.9300 .
C78 C79 1.404(11) .
C78 H78 0.9300 .
C79 C80 1.491(12) .
C81 C82 1.500(11) .
C82 C83 1.379(11) .
C82 C87 1.403(10) .
C83 C84 1.371(12) .
C83 H83 0.9300 .
C84 C85 1.376(12) .
C84 H84 0.9300 .
C85 C86 1.373(12) .
C85 H85 0.9300 .
C86 C87 1.379(11) .
C86 H86 0.9300 .
C87 C88 1.491(11) .
C89 C90 1.493(12) .
C90 C91 1.389(11) .
C90 C95 1.418(11) .
C91 C92 1.366(12) .
C91 H91 0.9300 .
C92 C93 1.387(12) .
C92 H92 0.9300 .
C93 C94 1.364(11) .
C93 H93 0.9300 .
C94 C95 1.385(11) .
C94 H94 0.9300 .
C95 C96 1.512(11) .
C97 C98 1.354(13) .
C97 H97 0.9300 .
C98 H98 0.9300 .
C99 H99 0.9300 .
C100 C105 1.345(12) .
C100 C101 1.375(13) .
C101 C102 1.377(12) .
C101 H101 0.9300 .
C102 C103 1.390(12) .
C102 H102 0.9300 .
C103 C104 1.388(13) .
C103 C106 1.477(11) .
C104 C105 1.369(12) .
C104 H104 0.9300 .
C105 H105 0.9300 .
C106 C107 1.362(12) .
C106 C111 1.375(12) .
C107 C108 1.389(12) .
C107 H107 0.9300 .
C108 C109 1.368(12) .
C108 H108 0.9300 .
C109 C110 1.371(12) .
C110 C111 1.365(11) .
C110 H110 0.9300 .
C111 H111 0.9300 .
C112 C113 1.354(12) .
C112 H112 0.9300 .
C113 H113 0.9300 .
C114 H114 0.9300 .
C115 C116 1.354(12) .
C115 H115 0.9300 .
C116 H116 0.9300 .
C117 H117 0.9300 .
C118 C119 1.357(12) .
C118 C123 1.373(12) .
C119 C120 1.387(11) .
C119 H119 0.9300 .
C120 C121 1.365(12) .
C120 H120 0.9300 .
C121 C122 1.384(12) .
C121 C124 1.500(11) .
C122 C123 1.390(11) .
C122 H122 0.9300 .
C123 H123 0.9300 .
C124 C125 1.372(12) .
C124 C129 1.378(12) .
C125 C126 1.393(12) .
C125 H125 0.9300 .
C126 C127 1.392(12) .
C126 H126 0.9300 .
C127 C128 1.363(12) .
C128 C129 1.385(11) .
C128 H128 0.9300 .
C129 H129 0.9300 .
C130 C131 1.333(12) .
C130 H130 0.9300 .
C131 H131 0.9300 .
C132 H132 0.9300 .
C133 H133 0.9300 .
C134 C135 1.353(12) .
C134 H134 0.9300 .
C135 H135 0.9300 .
C136 C137 1.363(12) .
C136 C141 1.382(13) .
C137 C138 1.381(11) .
C137 H137 0.9300 .
C138 C139 1.374(12) .
C138 H138 0.9300 .
C139 C140 1.385(12) .
C139 C142 1.482(10) .
C140 C141 1.388(11) .
C140 H140 0.9300 .
C141 H141 0.9300 .
C142 C143 1.393(12) .
C142 C147 1.396(12) .
C143 C144 1.380(11) .
C143 H143 0.9300 .
C144 C145 1.368(11) .
C144 H144 0.9300 .
C145 C146 1.383(11) .
C146 C147 1.384(11) .
C146 H146 0.9300 .
C147 H147 0.9300 .
C148 C149 1.356(12) .
C148 H148 0.9300 .
C149 H149 0.9300 .
C150 H150 0.9300 .
C151 H151 0.9300 .
C152 C153 1.350(12) .
C152 H152 0.9300 .
C153 H153 0.9300 .
C154 C155 1.366(12) .
C154 C159 1.374(12) .
C155 C156 1.389(11) .
C155 H155 0.9300 .
C156 C157 1.401(12) .
C156 H156 0.9300 .
C157 C158 1.375(12) .
C157 C160 1.493(11) .
C158 C159 1.393(11) .
C158 H158 0.9300 .
C159 H159 0.9300 .
C160 C165 1.383(12) .
C160 C161 1.387(12) .
C161 C162 1.381(11) .
C161 H161 0.9300 .
C162 C163 1.372(12) .
C162 H162 0.9300 .
C163 C164 1.374(12) .
C164 C165 1.373(12) .
C164 H164 0.9300 .
C165 H165 0.9300 .
C166 C167 1.327(11) .
C166 H166 0.9300 .
C167 H167 0.9300 .
C168 H168 0.9300 .
